data_4332616
loop_
_publ_author_name
'Omata, Kenji'
'Hoshi, Nagayasu'
'Kabuto, Kuninobu'
'Kabuto, Chizuko'
'Sasaki, Yoichi'

_publ_section_title
;
 Largest Discrete Supramolecular Architecture Based on a Lanthanide Ion:
 [Lanthanum(III)18{N,N&#x2018;-bis(2-pyridylmethyl)-N,N&#x2018;-1,2-ethanediylbis(d-alaninate)}18(H2O)36]18+
;
_journal_issue 14
_journal_name_full 'Inorganic Chemistry'
_journal_page_first 5263
_journal_page_last 5265
_journal_paper_doi 10.1021/ic0605625
_journal_volume 45
_journal_year 2006
_chemical_absolute_configuration rm
_chemical_formula_moiety 'C360 H642 Cl18 La18 N72 O177 '
_chemical_formula_sum 'C360 H642 Cl18 La18 N72 O177'
_chemical_formula_weight 11949.86
_space_group_IT_number 146
_symmetry_cell_setting trigonal
_symmetry_Int_Tables_number 146
_symmetry_space_group_name_Hall 'R 3'
_symmetry_space_group_name_H-M 'R 3 :H'
_atom_sites_solution_hydrogens geom
_atom_sites_solution_primary direct
_atom_sites_solution_secondary difmap
_cell_angle_alpha 90.0000
_cell_angle_beta 90.0000
_cell_angle_gamma 120.0000
_cell_formula_units_Z 3
_cell_length_a 43.6681(13)
_cell_length_b 43.6681(13)
_cell_length_c 28.6224(7)
_cell_measurement_reflns_used 44709
_cell_measurement_temperature 173.1
_cell_measurement_theta_max 27.5
_cell_measurement_theta_min 3.0
_cell_volume 47268(2)
_computing_cell_refinement CrystalClear
_computing_data_collection CrystalClear
_computing_data_reduction CrystalStructure
_computing_publication_material 'CrystalStructure 3.7.0'
_computing_structure_refinement SHELXL
_diffrn_ambient_temperature 173(2)
_diffrn_detector_area_resol_mean 7.31
_diffrn_measured_fraction_theta_full 0.996
_diffrn_measured_fraction_theta_max 0.996
_diffrn_measurement_device_type 'Rigaku Saturn'
_diffrn_measurement_method \w
_diffrn_radiation_monochromator graphite
_diffrn_radiation_source 'fine-focus sealed tube'
_diffrn_radiation_type MoK\a
_diffrn_radiation_wavelength 0.71070
_diffrn_reflns_av_R_equivalents 0.0758
_diffrn_reflns_av_sigmaI/netI 0.0608
_diffrn_reflns_limit_h_max 54
_diffrn_reflns_limit_h_min -54
_diffrn_reflns_limit_k_max 54
_diffrn_reflns_limit_k_min -54
_diffrn_reflns_limit_l_max 35
_diffrn_reflns_limit_l_min -35
_diffrn_reflns_number 196806
_diffrn_reflns_theta_full 26.50
_diffrn_reflns_theta_max 26.50
_diffrn_reflns_theta_min 4.14
_exptl_absorpt_coefficient_mu 1.335
_exptl_absorpt_correction_T_max 0.766
_exptl_absorpt_correction_T_min 0.569
_exptl_absorpt_correction_type multi-scan
_exptl_absorpt_process_details 'Jacobson, R. (1998) Private communication'
_exptl_crystal_colour colorless
_exptl_crystal_density_diffrn 1.259
_exptl_crystal_density_method 'not measured'
_exptl_crystal_description prism
_exptl_crystal_F_000 18162.00
_exptl_crystal_size_max 0.30
_exptl_crystal_size_mid 0.25
_exptl_crystal_size_min 0.20
_refine_diff_density_max 2.061
_refine_diff_density_min -0.927
_refine_diff_density_rms 0.145
_refine_ls_abs_structure_details 'Flack H D (1983), Acta Cryst. A39, 876-881'
_refine_ls_abs_structure_Flack 0.000(9)
_refine_ls_extinction_method none
_refine_ls_goodness_of_fit_ref 1.088
_refine_ls_hydrogen_treatment noref
_refine_ls_matrix_type full
_refine_ls_number_parameters 1888
_refine_ls_number_reflns 43337
_refine_ls_number_restraints 1
_refine_ls_restrained_S_all 1.088
_refine_ls_R_factor_all 0.0557
_refine_ls_R_factor_gt 0.0541
_refine_ls_shift/su_max 0.011
_refine_ls_shift/su_mean 0.000
_refine_ls_structure_factor_coef Fsqd
_refine_ls_weighting_details 'calc w=1/[\s^2^(Fo^2^)+(0.0888P)^2^+148.1017P] where P=(Fo^2^+2Fc^2^)/3'
_refine_ls_weighting_scheme calc
_refine_ls_wR_factor_gt 0.1488
_refine_ls_wR_factor_ref 0.1501
_reflns_number_gt 42248
_reflns_number_total 43337
_reflns_threshold_expression >2sigma(I)
_cod_data_source_file ic0605625sup1.cif
_cod_data_source_block la18complex
_cod_original_sg_symbol_H-M 'R 3:H'
_cod_original_formula_sum 'C360 H642 Cl18 La18 N72 O177 '
_cod_database_code 4332616

loop_
_symmetry_equiv_pos_site_id
_symmetry_equiv_pos_as_xyz
1 +X,+Y,+Z
2 -Y,+X-Y,+Z
3 -X+Y,-X,+Z
4 2/3+X,1/3+Y,1/3+Z
5 2/3-Y,1/3+X-Y,1/3+Z
6 2/3-X+Y,1/3-X,1/3+Z
7 1/3+X,2/3+Y,2/3+Z
8 1/3-Y,2/3+X-Y,2/3+Z
9 1/3-X+Y,2/3-X,2/3+Z

loop_
_atom_site_label
_atom_site_type_symbol
_atom_site_fract_x
_atom_site_fract_y
_atom_site_fract_z
_atom_site_U_iso_or_equiv
_atom_site_adp_type
_atom_site_occupancy
_atom_site_symmetry_multiplicity
_atom_site_calc_flag
_atom_site_refinement_flags
La1 La 0.622904(9) 0.178807(9) 0.330133(12) 0.02277(8) Uani 1 1 d .
La2 La 0.778292(9) 0.289274(9) 0.030632(12) 0.02080(8) Uani 1 1 d .
La3 La 0.637362(9) 0.104284(9) 0.192532(12) 0.02093(8) Uani 1 1 d .
La4 La 0.512117(9) 0.102682(9) 0.064854(13) 0.02167(8) Uani 1 1 d .
La5 La 0.670590(9) 0.163415(9) -0.020894(12) 0.02159(8) Uani 1 1 d .
La6 La 0.604011(11) 0.235074(10) 0.486021(13) 0.02857(9) Uani 1 1 d .
Cl1 Cl 0.63168(5) 0.20943(5) 0.12084(7) 0.0414(4) Uani 1 1 d .
Cl2 Cl 0.51681(14) 0.01149(13) 0.45306(19) 0.1257(15) Uani 1 1 d .
Cl3 Cl 0.90133(15) 0.22962(14) -0.0368(2) 0.1311(16) Uani 1 1 d .
Cl4 Cl 0.8518(2) 0.25326(17) -0.1719(3) 0.178(3) Uani 1 1 d .
Cl5 Cl 0.6667 0.3333 0.36056(12) 0.0478(8) Uani 1 3 d S
Cl6 Cl 0.5749(2) 0.00522(19) 0.3874(3) 0.187(3) Uani 1 1 d .
O1 O 0.58462(13) 0.08003(12) 0.24463(18) 0.0318(11) Uani 1 1 d .
O2 O 0.62017(11) 0.12767(12) 0.28584(17) 0.0268(9) Uani 1 1 d .
O3 O 0.64441(16) 0.20998(15) 0.48287(17) 0.0404(12) Uani 1 1 d .
O4 O 0.61624(12) 0.18950(13) 0.41642(16) 0.0281(10) Uani 1 1 d .
O5 O 0.61316(15) 0.23142(13) 0.3245(2) 0.0386(12) Uani 1 1 d .
O6 O 0.65345(15) 0.20891(14) 0.25346(17) 0.0399(12) Uani 1 1 d .
O7 O 0.67524(13) 0.23845(13) 0.36490(19) 0.0378(12) Uani 1 1 d .
O8 O 0.58026(13) 0.15850(13) 0.25592(16) 0.0314(10) Uani 1 1 d .
O21 O 0.87690(13) 0.38872(12) -0.01688(18) 0.0341(11) Uani 1 1 d .
O22 O 0.84167(11) 0.34012(12) 0.02294(16) 0.0256(9) Uani 1 1 d .
O23 O 0.72808(13) 0.17199(12) 0.0091(2) 0.0341(11) Uani 1 1 d .
O24 O 0.74484(12) 0.22797(12) -0.00479(16) 0.0256(9) Uani 1 1 d .
O25 O 0.71415(13) 0.27370(14) 0.04586(19) 0.0362(11) Uani 1 1 d .
O26 O 0.78167(14) 0.32674(13) 0.10107(18) 0.0331(11) Uani 1 1 d .
O27 O 0.74451(12) 0.23801(12) 0.09145(16) 0.0283(10) Uani 1 1 d .
O28 O 0.78411(13) 0.35058(12) 0.00899(19) 0.0322(11) Uani 1 1 d .
O41 O 0.65435(12) 0.11087(12) 0.03593(16) 0.0277(10) Uani 1 1 d .
O42 O 0.65563(12) 0.12434(11) 0.11054(15) 0.0256(9) Uani 1 1 d .
O43 O 0.72350(13) 0.21959(13) 0.18227(18) 0.0341(11) Uani 1 1 d .
O44 O 0.67701(12) 0.16936(12) 0.20402(17) 0.0287(10) Uani 1 1 d .
O45 O 0.60582(12) 0.14036(12) 0.17622(16) 0.0282(10) Uani 1 1 d .
O61 O 0.58181(12) 0.06825(11) 0.13786(16) 0.0269(10) Uani 1 1 d .
O62 O 0.55248(12) 0.09579(11) 0.12012(16) 0.0272(10) Uani 1 1 d .
O63 O 0.53411(13) 0.16703(12) 0.19781(17) 0.0299(10) Uani 1 1 d .
O64 O 0.52260(12) 0.14852(12) 0.12487(15) 0.0251(9) Uani 1 1 d .
O65 O 0.57189(12) 0.16141(11) 0.05371(16) 0.0260(9) Uani 1 1 d .
O81 O 0.55478(12) 0.09098(12) 0.01578(17) 0.0278(10) Uani 1 1 d .
O82 O 0.60753(12) 0.13842(12) 0.00240(16) 0.0263(9) Uani 1 1 d .
O83 O 0.63584(12) 0.24582(12) -0.01570(19) 0.0325(11) Uani 1 1 d .
O84 O 0.66692(12) 0.21812(12) -0.01152(16) 0.0264(9) Uani 1 1 d .
O85 O 0.67599(12) 0.18466(11) 0.06549(16) 0.0256(9) Uani 1 1 d .
O101 O 0.61826(14) 0.34054(14) 0.53300(17) 0.0334(11) Uani 1 1 d .
O102 O 0.60532(13) 0.29267(13) 0.49066(16) 0.0298(10) Uani 1 1 d .
O103 O 0.55494(15) 0.25750(14) 0.35955(18) 0.0371(12) Uani 1 1 d .
O104 O 0.58376(13) 0.23981(13) 0.40633(16) 0.0307(10) Uani 1 1 d .
O105 O 0.65539(13) 0.27467(14) 0.42894(16) 0.0327(11) Uani 1 1 d .
O801 O 0.6515(7) 0.2559(7) -0.2239(9) 0.125(8) Uiso 0.50 1 d P
O802 O 0.9167(6) 0.2886(6) -0.1038(7) 0.099(6) Uiso 0.50 1 d P
O803 O 0.2898(6) 0.0188(6) -0.0083(8) 0.111(7) Uiso 0.50 1 d P
O804 O 0.6544(5) 0.2752(5) 0.2389(7) 0.086(5) Uiso 0.50 1 d P
O805 O 0.6807(8) 0.1325(8) 0.5926(11) 0.146(10) Uiso 0.50 1 d P
O806 O 0.7282(6) 0.2071(6) 0.5941(7) 0.099(6) Uiso 0.50 1 d P
O807 O 0.6195(6) 0.2701(5) 0.0780(7) 0.096(6) Uiso 0.50 1 d P
O808 O 0.6561(5) 0.2931(5) 0.0575(6) 0.078(4) Uiso 0.50 1 d P
O809 O 0.8516(6) 0.2624(6) 0.3027(8) 0.109(6) Uiso 0.50 1 d P
O810 O 0.6635(7) 0.2877(7) 0.2769(9) 0.124(8) Uiso 0.50 1 d P
O811 O 0.4127(8) 0.0561(8) -0.1038(11) 0.147(10) Uiso 0.50 1 d P
O812 O 0.6376(5) 0.0183(5) 0.5737(7) 0.089(5) Uiso 0.50 1 d P
O813 O 0.4131(7) 0.0290(7) 0.4682(10) 0.132(8) Uiso 0.50 1 d P
O814 O 0.4125(4) 0.0483(4) 0.4385(6) 0.069(4) Uiso 0.50 1 d P
O815 O 0.5790(4) 0.2399(4) 0.1956(6) 0.072(4) Uiso 0.50 1 d P
O816 O 0.6023(5) 0.2305(5) 0.2090(7) 0.097(6) Uiso 0.50 1 d P
O901 O 0.73845(19) 0.0261(2) 0.1239(2) 0.0594(18) Uani 1 1 d .
O902 O 0.4563(2) 0.01712(19) 0.4037(3) 0.081(2) Uani 1 1 d .
O903 O 0.4744(2) -0.0281(2) 0.2322(3) 0.086(3) Uani 1 1 d .
O904 O 0.6781(4) -0.0372(3) 0.1367(5) 0.169(7) Uani 1 1 d .
O905 O 0.6170(5) 0.1144(4) 0.5674(6) 0.160(6) Uani 1 1 d .
O906 O 0.7412(4) 0.2945(3) -0.2677(3) 0.141(5) Uani 1 1 d .
O907 O 0.5841(4) 0.0504(3) 0.5134(4) 0.136(5) Uani 1 1 d .
O908 O 0.7096(4) 0.2737(4) 0.1576(11) 0.252(14) Uani 1 1 d .
O909 O 0.5839(6) 0.2757(4) 0.2704(5) 0.185(8) Uani 1 1 d .
O910 O 0.6687(5) 0.1232(6) -0.2144(6) 0.201(8) Uani 1 1 d .
O911 O 0.8670(6) 0.1928(6) 0.2137(9) 0.242(11) Uani 1 1 d .
N1 N 0.57477(15) 0.10996(14) 0.35767(19) 0.0260(11) Uani 1 1 d .
N2 N 0.64717(17) 0.15067(17) 0.3985(2) 0.0347(13) Uani 1 1 d .
N3 N 0.55081(16) 0.15874(15) 0.3439(2) 0.0315(12) Uani 1 1 d .
N4 N 0.69320(15) 0.19064(16) 0.3242(2) 0.0324(13) Uani 1 1 d .
N21 N 0.81351(15) 0.30134(14) -0.0545(2) 0.0281(12) Uani 1 1 d .
N22 N 0.81296(14) 0.25095(15) 0.0169(2) 0.0269(12) Uani 1 1 d .
N23 N 0.74414(15) 0.29343(14) -0.0524(2) 0.0273(12) Uani 1 1 d .
N24 N 0.81791(14) 0.28267(15) 0.1056(2) 0.0292(12) Uani 1 1 d .
N41 N 0.66408(14) 0.07043(13) 0.1376(2) 0.0255(11) Uani 1 1 d .
N42 N 0.71101(14) 0.13306(14) 0.1969(2) 0.0268(12) Uani 1 1 d .
N43 N 0.60446(14) 0.03053(14) 0.1983(2) 0.0256(11) Uani 1 1 d .
N44 N 0.66547(14) 0.08889(14) 0.26792(19) 0.0255(11) Uani 1 1 d .
N61 N 0.49386(15) 0.03596(14) 0.0980(2) 0.0281(12) Uani 1 1 d .
N62 N 0.47303(15) 0.08285(15) 0.1481(2) 0.0284(12) Uani 1 1 d .
N63 N 0.47977(15) 0.04419(15) 0.0023(2) 0.0299(12) Uani 1 1 d .
N64 N 0.44222(15) 0.07979(15) 0.0595(2) 0.0303(12) Uani 1 1 d .
N81 N 0.61726(15) 0.10928(15) -0.07385(19) 0.0269(12) Uani 1 1 d .
N82 N 0.64398(15) 0.18550(15) -0.0933(2) 0.0298(12) Uani 1 1 d .
N83 N 0.68203(15) 0.10946(14) -0.05443(19) 0.0272(12) Uani 1 1 d .
N84 N 0.70937(15) 0.18810(15) -0.0998(2) 0.0280(12) Uani 1 1 d .
N101 N 0.57110(19) 0.24873(19) 0.5609(2) 0.0423(16) Uani 1 1 d .
N102 N 0.53328(17) 0.21599(17) 0.4708(2) 0.0372(14) Uani 1 1 d .
N103 N 0.6091(2) 0.21128(18) 0.5762(2) 0.0430(16) Uani 1 1 d .
N104 N 0.55509(18) 0.16597(16) 0.4936(2) 0.0372(14) Uani 1 1 d .
C1 C 0.5924(2) 0.09351(18) 0.3847(3) 0.0327(15) Uani 1 1 d .
C2 C 0.6178(2) 0.11821(19) 0.4202(2) 0.0320(15) Uani 1 1 d .
C3 C 0.56016(18) 0.09001(17) 0.3129(2) 0.0290(14) Uani 1 1 d .
C4 C 0.59079(18) 0.09977(17) 0.2792(2) 0.0271(14) Uani 1 1 d .
C5 C 0.6648(2) 0.1796(2) 0.4342(3) 0.0381(17) Uani 1 1 d .
C6 C 0.6394(2) 0.19376(19) 0.4450(3) 0.0337(15) Uani 1 1 d .
C7 C 0.54651(19) 0.10940(19) 0.3869(2) 0.0314(15) Uani 1 1 d .
C8 C 0.5287(2) 0.12750(18) 0.3635(2) 0.0312(15) Uani 1 1 d .
C9 C 0.4922(2) 0.1125(2) 0.3636(3) 0.0389(17) Uani 1 1 d .
C10 C 0.4773(2) 0.1309(3) 0.3445(3) 0.049(2) Uani 1 1 d .
C11 C 0.4992(2) 0.1634(2) 0.3241(3) 0.0403(18) Uani 1 1 d .
C12 C 0.5350(2) 0.17607(19) 0.3242(2) 0.0319(15) Uani 1 1 d .
C13 C 0.6728(2) 0.1407(2) 0.3782(3) 0.0400(18) Uani 1 1 d .
C14 C 0.7019(2) 0.1712(2) 0.3528(3) 0.0410(18) Uani 1 1 d .
C15 C 0.7374(2) 0.1794(3) 0.3586(3) 0.051(2) Uani 1 1 d .
C16 C 0.7636(2) 0.2072(3) 0.3317(4) 0.064(3) Uani 1 1 d .
C17 C 0.7549(2) 0.2261(2) 0.3027(3) 0.052(2) Uani 1 1 d .
C18 C 0.7196(2) 0.2173(2) 0.3002(3) 0.0442(19) Uani 1 1 d .
C19 C 0.5366(2) 0.04933(19) 0.3182(3) 0.0401(18) Uani 1 1 d .
C20 C 0.6767(3) 0.1690(3) 0.4794(4) 0.066(3) Uani 1 1 d .
C21 C 0.83937(18) 0.28870(19) -0.0542(2) 0.0305(15) Uani 1 1 d .
C22 C 0.82370(18) 0.25218(19) -0.0330(3) 0.0306(15) Uani 1 1 d .
C23 C 0.83207(19) 0.34005(18) -0.0604(2) 0.0325(15) Uani 1 1 d .
C24 C 0.85206(18) 0.35759(19) -0.0153(2) 0.0301(14) Uani 1 1 d .
C25 C 0.78697(18) 0.21357(17) 0.0302(3) 0.0291(14) Uani 1 1 d .
C26 C 0.75123(16) 0.20424(17) 0.0094(2) 0.0246(13) Uani 1 1 d .
C27 C 0.7879(2) 0.2837(2) -0.0938(3) 0.0399(18) Uani 1 1 d .
C28 C 0.75892(19) 0.29384(18) -0.0936(3) 0.0336(15) Uani 1 1 d .
C29 C 0.7480(2) 0.3001(2) -0.1359(3) 0.0421(19) Uani 1 1 d .
C30 C 0.7194(3) 0.3072(2) -0.1352(3) 0.052(2) Uani 1 1 d .
C31 C 0.7045(2) 0.3070(2) -0.0929(4) 0.046(2) Uani 1 1 d .
C32 C 0.71778(19) 0.30045(17) -0.0526(3) 0.0307(15) Uani 1 1 d .
C33 C 0.84574(18) 0.26539(18) 0.0460(3) 0.0306(15) Uani 1 1 d .
C34 C 0.83810(18) 0.26867(17) 0.0965(3) 0.0318(15) Uani 1 1 d .
C35 C 0.8534(2) 0.25834(19) 0.1313(3) 0.0406(18) Uani 1 1 d .
C36 C 0.8487(2) 0.2640(2) 0.1785(3) 0.0409(19) Uani 1 1 d .
C37 C 0.8279(2) 0.2791(2) 0.1881(3) 0.045(2) Uani 1 1 d .
C38 C 0.81287(18) 0.28773(19) 0.1518(3) 0.0327(15) Uani 1 1 d .
C39 C 0.8565(2) 0.3547(2) -0.1041(3) 0.052(2) Uani 1 1 d .
C40 C 0.79737(19) 0.18626(18) 0.0179(3) 0.0391(18) Uani 1 1 d .
C41 C 0.70306(18) 0.09178(19) 0.1312(3) 0.0318(15) Uani 1 1 d .
C42 C 0.72212(18) 0.10856(19) 0.1756(3) 0.0354(17) Uani 1 1 d .
C43 C 0.64526(19) 0.06626(17) 0.0922(2) 0.0279(14) Uani 1 1 d .
C44 C 0.65222(15) 0.10302(16) 0.0773(2) 0.0213(12) Uani 1 1 d .
C45 C 0.72617(17) 0.16739(17) 0.1709(2) 0.0282(14) Uani 1 1 d .
C46 C 0.70767(18) 0.18702(17) 0.1872(2) 0.0273(14) Uani 1 1 d .
C47 C 0.65605(19) 0.03584(18) 0.1569(2) 0.0291(14) Uani 1 1 d .
C48 C 0.61717(18) 0.01361(17) 0.1715(2) 0.0271(14) Uani 1 1 d .
C49 C 0.59860(19) -0.02144(18) 0.1605(2) 0.0296(14) Uani 1 1 d .
C50 C 0.5643(2) -0.04128(19) 0.1775(3) 0.0369(17) Uani 1 1 d .
C51 C 0.55076(18) -0.02554(17) 0.2048(2) 0.0287(14) Uani 1 1 d .
C52 C 0.57180(17) 0.01078(18) 0.2134(2) 0.0269(13) Uani 1 1 d .
C53 C 0.72168(19) 0.13895(19) 0.2467(3) 0.0343(16) Uani 1 1 d .
C54 C 0.69979(19) 0.10748(19) 0.2763(3) 0.0324(15) Uani 1 1 d .
C55 C 0.7147(2) 0.0996(2) 0.3143(3) 0.0442(19) Uani 1 1 d .
C56 C 0.6937(2) 0.0717(2) 0.3432(3) 0.048(2) Uani 1 1 d .
C57 C 0.6593(2) 0.05344(19) 0.3355(3) 0.0430(19) Uani 1 1 d .
C58 C 0.64462(19) 0.06188(18) 0.2977(3) 0.0335(15) Uani 1 1 d .
C59 C 0.6551(2) 0.0478(2) 0.0542(3) 0.0417(19) Uani 1 1 d .
C60 C 0.76654(19) 0.1899(2) 0.1738(3) 0.0386(17) Uani 1 1 d .
C61 C 0.4819(2) 0.03093(18) 0.1487(2) 0.0323(15) Uani 1 1 d .
C62 C 0.45680(18) 0.04427(17) 0.1571(3) 0.0320(15) Uani 1 1 d .
C63 C 0.52823(18) 0.03604(17) 0.0945(3) 0.0285(14) Uani 1 1 d .
C64 C 0.55675(17) 0.06891(17) 0.1198(2) 0.0234(13) Uani 1 1 d .
C65 C 0.49794(19) 0.10452(17) 0.1849(3) 0.0311(15) Uani 1 1 d .
C66 C 0.52025(17) 0.14415(17) 0.1683(2) 0.0265(13) Uani 1 1 d .
C67 C 0.46580(19) 0.00709(17) 0.0709(3) 0.0357(17) Uani 1 1 d .
C68 C 0.47000(18) 0.01214(18) 0.0188(3) 0.0353(16) Uani 1 1 d .
C69 C 0.4601(2) -0.0165(2) -0.0108(4) 0.050(2) Uani 1 1 d .
C70 C 0.4600(3) -0.0128(2) -0.0578(4) 0.062(3) Uani 1 1 d .
C71 C 0.4701(3) 0.0191(3) -0.0749(3) 0.053(2) Uani 1 1 d .
C72 C 0.48055(19) 0.0472(2) -0.0444(3) 0.0354(16) Uani 1 1 d .
C73 C 0.44402(18) 0.09092(19) 0.1432(3) 0.0330(15) Uani 1 1 d .
C74 C 0.42363(17) 0.07794(19) 0.0984(3) 0.0330(15) Uani 1 1 d .
C75 C 0.38830(19) 0.06680(19) 0.0968(3) 0.0374(17) Uani 1 1 d .
C76 C 0.3708(2) 0.0581(2) 0.0549(3) 0.046(2) Uani 1 1 d .
C77 C 0.3894(2) 0.0614(2) 0.0147(3) 0.045(2) Uani 1 1 d .
C78 C 0.42452(19) 0.0711(2) 0.0182(3) 0.0392(18) Uani 1 1 d .
C79 C 0.5262(2) 0.00165(19) 0.1112(3) 0.0386(17) Uani 1 1 d .
C80 C 0.4820(2) 0.1024(2) 0.2341(3) 0.0391(17) Uani 1 1 d .
C81 C 0.5976(2) 0.1220(2) -0.1026(3) 0.0344(16) Uani 1 1 d .
C82 C 0.6229(2) 0.1568(2) -0.1269(3) 0.0344(16) Uani 1 1 d .
C83 C 0.59355(18) 0.08451(17) -0.0373(3) 0.0301(15) Uani 1 1 d .
C84 C 0.58421(16) 0.10574(17) -0.0036(2) 0.0252(13) Uani 1 1 d .
C85 C 0.62240(19) 0.19963(18) -0.0704(2) 0.0295(14) Uani 1 1 d .
C86 C 0.64334(18) 0.22330(17) -0.0303(2) 0.0272(14) Uani 1 1 d .
C87 C 0.6318(2) 0.0922(2) -0.1053(3) 0.0335(15) Uani 1 1 d .
C88 C 0.65614(19) 0.08309(18) -0.0808(2) 0.0308(15) Uani 1 1 d .
C89 C 0.6542(2) 0.0506(2) -0.0867(3) 0.0393(17) Uani 1 1 d .
C90 C 0.6794(2) 0.0444(2) -0.0667(3) 0.0404(18) Uani 1 1 d .
C91 C 0.7062(2) 0.0715(2) -0.0405(3) 0.0329(15) Uani 1 1 d .
C92 C 0.70595(18) 0.10286(18) -0.0349(3) 0.0301(14) Uani 1 1 d .
C93 C 0.67347(19) 0.21446(18) -0.1186(2) 0.0299(14) Uani 1 1 d .
C94 C 0.70129(19) 0.20612(19) -0.1317(3) 0.0311(14) Uani 1 1 d .
C95 C 0.7205(2) 0.2189(2) -0.1725(3) 0.0414(18) Uani 1 1 d .
C96 C 0.7493(3) 0.2138(2) -0.1809(3) 0.050(2) Uani 1 1 d .
C97 C 0.7571(2) 0.1956(2) -0.1482(3) 0.0406(18) Uani 1 1 d .
C98 C 0.73715(18) 0.18335(18) -0.1098(2) 0.0292(14) Uani 1 1 d .
C99 C 0.5609(2) 0.05106(19) -0.0560(3) 0.0405(18) Uani 1 1 d .
C100 C 0.6078(2) 0.2175(2) -0.1031(3) 0.0363(16) Uani 1 1 d .
C101 C 0.5378(2) 0.2472(2) 0.5460(3) 0.048(2) Uani 1 1 d .
C102 C 0.5159(2) 0.2155(2) 0.5160(3) 0.048(2) Uani 1 1 d .
C103 C 0.5979(2) 0.2862(2) 0.5740(3) 0.0405(18) Uani 1 1 d .
C104 C 0.60851(19) 0.3086(2) 0.5291(2) 0.0335(16) Uani 1 1 d .
C105 C 0.5330(2) 0.2407(2) 0.4370(3) 0.0363(16) Uani 1 1 d .
C106 C 0.55905(19) 0.24637(18) 0.3970(3) 0.0321(15) Uani 1 1 d .
C107 C 0.5634(3) 0.2242(2) 0.5997(3) 0.053(2) Uani 1 1 d .
C108 C 0.5919(3) 0.2170(2) 0.6117(3) 0.050(2) Uani 1 1 d .
C109 C 0.5993(4) 0.2137(3) 0.6571(3) 0.073(3) Uani 1 1 d .
C110 C 0.6243(4) 0.2035(4) 0.6669(4) 0.078(4) Uani 1 1 d .
C111 C 0.6389(3) 0.1958(3) 0.6317(4) 0.063(3) Uani 1 1 d .
C112 C 0.6327(3) 0.2013(2) 0.5864(3) 0.047(2) Uani 1 1 d .
C113 C 0.5146(2) 0.1785(2) 0.4509(3) 0.0419(19) Uani 1 1 d .
C114 C 0.5218(2) 0.1539(2) 0.4772(3) 0.0404(18) Uani 1 1 d .
C115 C 0.4959(2) 0.1186(2) 0.4810(3) 0.050(2) Uani 1 1 d .
C116 C 0.5046(3) 0.0951(2) 0.5009(4) 0.060(3) Uani 1 1 d .
C117 C 0.5370(3) 0.1063(2) 0.5167(3) 0.047(2) Uani 1 1 d .
C118 C 0.5629(2) 0.1418(2) 0.5136(3) 0.0422(18) Uani 1 1 d .
C119 C 0.5865(3) 0.3011(2) 0.6136(3) 0.051(2) Uani 1 1 d .
C120 C 0.4971(2) 0.2333(3) 0.4187(3) 0.053(2) Uani 1 1 d .
H1 H 0.5735 0.0727 0.4000 0.039 Uiso 1 1 d .
H2 H 0.6034 0.0858 0.3630 0.039 Uiso 1 1 d .
H3 H 0.6278 0.1061 0.4364 0.044 Uiso 1 1 d .
H4 H 0.6058 0.1248 0.4418 0.044 Uiso 1 1 d .
H5 H 0.5292 0.0851 0.3942 0.038 Uiso 1 1 d .
H6 H 0.5563 0.1209 0.4165 0.038 Uiso 1 1 d .
H7 H 0.6823 0.1335 0.4038 0.047 Uiso 1 1 d .
H8 H 0.6608 0.1216 0.3577 0.047 Uiso 1 1 d .
H9 H 0.5453 0.0979 0.2979 0.034 Uiso 1 1 d .
H10 H 0.6860 0.1988 0.4198 0.051 Uiso 1 1 d .
H11 H 0.4780 0.0906 0.3791 0.047 Uiso 1 1 d .
H12 H 0.4523 0.1213 0.3459 0.055 Uiso 1 1 d .
H13 H 0.4895 0.1769 0.3111 0.050 Uiso 1 1 d .
H14 H 0.5502 0.1982 0.3093 0.039 Uiso 1 1 d .
H15 H 0.7429 0.1653 0.3812 0.064 Uiso 1 1 d .
H16 H 0.7876 0.2121 0.3341 0.070 Uiso 1 1 d .
H17 H 0.7720 0.2448 0.2844 0.064 Uiso 1 1 d .
H18 H 0.7137 0.2308 0.2795 0.053 Uiso 1 1 d .
H21 H 0.8463 0.2882 -0.0864 0.037 Uiso 1 1 d .
H22 H 0.8595 0.3047 -0.0374 0.037 Uiso 1 1 d .
H23 H 0.8415 0.2454 -0.0359 0.040 Uiso 1 1 d .
H24 H 0.8041 0.2365 -0.0523 0.040 Uiso 1 1 d .
H25 H 0.7999 0.2905 -0.1233 0.041 Uiso 1 1 d .
H26 H 0.7773 0.2584 -0.0912 0.041 Uiso 1 1 d .
H27 H 0.8548 0.2493 0.0452 0.040 Uiso 1 1 d .
H28 H 0.8631 0.2876 0.0354 0.040 Uiso 1 1 d .
H29 H 0.8142 0.3470 -0.0646 0.039 Uiso 1 1 d .
H30 H 0.7849 0.2136 0.0648 0.037 Uiso 1 1 d .
H31 H 0.7597 0.3003 -0.1644 0.056 Uiso 1 1 d .
H32 H 0.7104 0.3113 -0.1634 0.063 Uiso 1 1 d .
H33 H 0.6851 0.3116 -0.0898 0.052 Uiso 1 1 d .
H34 H 0.7087 0.3019 -0.0236 0.041 Uiso 1 1 d .
H35 H 0.8679 0.2478 0.1218 0.048 Uiso 1 1 d .
H36 H 0.8590 0.2576 0.2034 0.054 Uiso 1 1 d .
H37 H 0.8231 0.2823 0.2192 0.049 Uiso 1 1 d .
H38 H 0.7981 0.2969 0.1579 0.041 Uiso 1 1 d .
H41 H 0.7109 0.0762 0.1196 0.039 Uiso 1 1 d .
H42 H 0.7080 0.1095 0.1088 0.039 Uiso 1 1 d .
H43 H 0.7468 0.1212 0.1709 0.041 Uiso 1 1 d .
H44 H 0.7170 0.0902 0.1989 0.041 Uiso 1 1 d .
H45 H 0.6605 0.0229 0.1342 0.037 Uiso 1 1 d .
H46 H 0.6702 0.0394 0.1837 0.037 Uiso 1 1 d .
H47 H 0.7466 0.1453 0.2494 0.038 Uiso 1 1 d .
H48 H 0.7209 0.1594 0.2585 0.038 Uiso 1 1 d .
H49 H 0.6212 0.0522 0.0986 0.038 Uiso 1 1 d .
H50 H 0.7199 0.1614 0.1377 0.039 Uiso 1 1 d .
H51 H 0.6088 -0.0320 0.1421 0.036 Uiso 1 1 d .
H52 H 0.5505 -0.0654 0.1702 0.043 Uiso 1 1 d .
H53 H 0.5278 -0.0389 0.2176 0.035 Uiso 1 1 d .
H54 H 0.5617 0.0218 0.2310 0.032 Uiso 1 1 d .
H55 H 0.7392 0.1134 0.3202 0.053 Uiso 1 1 d .
H56 H 0.7039 0.0658 0.3685 0.059 Uiso 1 1 d .
H57 H 0.6445 0.0342 0.3556 0.053 Uiso 1 1 d .
H58 H 0.6197 0.0484 0.2920 0.040 Uiso 1 1 d .
H61 H 0.4705 0.0060 0.1564 0.043 Uiso 1 1 d .
H62 H 0.5023 0.0430 0.1683 0.043 Uiso 1 1 d .
H63 H 0.4495 0.0397 0.1898 0.044 Uiso 1 1 d .
H64 H 0.4368 0.0318 0.1383 0.044 Uiso 1 1 d .
H65 H 0.4647 -0.0145 0.0794 0.045 Uiso 1 1 d .
H66 H 0.4437 0.0055 0.0796 0.045 Uiso 1 1 d .
H67 H 0.4279 0.0808 0.1687 0.041 Uiso 1 1 d .
H68 H 0.4539 0.1164 0.1448 0.041 Uiso 1 1 d .
H69 H 0.5343 0.0381 0.0619 0.038 Uiso 1 1 d .
H70 H 0.5143 0.0961 0.1880 0.034 Uiso 1 1 d .
H71 H 0.4540 -0.0395 0.0012 0.062 Uiso 1 1 d .
H72 H 0.4529 -0.0319 -0.0787 0.072 Uiso 1 1 d .
H73 H 0.4691 0.0225 -0.1073 0.065 Uiso 1 1 d .
H74 H 0.4897 0.0709 -0.0579 0.048 Uiso 1 1 d .
H75 H 0.3761 0.0656 0.1264 0.051 Uiso 1 1 d .
H76 H 0.3464 0.0508 0.0523 0.058 Uiso 1 1 d .
H77 H 0.3787 0.0575 -0.0149 0.055 Uiso 1 1 d .
H78 H 0.4370 0.0715 -0.0084 0.046 Uiso 1 1 d .
H81 H 0.5834 0.1040 -0.1249 0.041 Uiso 1 1 d .
H82 H 0.5818 0.1251 -0.0823 0.041 Uiso 1 1 d .
H83 H 0.6101 0.1638 -0.1467 0.046 Uiso 1 1 d .
H84 H 0.6392 0.1533 -0.1459 0.046 Uiso 1 1 d .
H85 H 0.6121 0.0707 -0.1173 0.041 Uiso 1 1 d .
H86 H 0.6434 0.1076 -0.1304 0.041 Uiso 1 1 d .
H87 H 0.6654 0.2205 -0.1457 0.037 Uiso 1 1 d .
H88 H 0.6844 0.2357 -0.0985 0.037 Uiso 1 1 d .
H89 H 0.6073 0.0767 -0.0204 0.039 Uiso 1 1 d .
H90 H 0.6022 0.1795 -0.0566 0.037 Uiso 1 1 d .
H91 H 0.6347 0.0319 -0.1033 0.047 Uiso 1 1 d .
H92 H 0.6790 0.0225 -0.0704 0.044 Uiso 1 1 d .
H93 H 0.7244 0.0684 -0.0289 0.039 Uiso 1 1 d .
H94 H 0.7240 0.1209 -0.0154 0.036 Uiso 1 1 d .
H95 H 0.7137 0.2311 -0.1940 0.051 Uiso 1 1 d .
H96 H 0.7630 0.2228 -0.2094 0.056 Uiso 1 1 d .
H97 H 0.7778 0.1922 -0.1503 0.048 Uiso 1 1 d .
H98 H 0.7414 0.1692 -0.0880 0.035 Uiso 1 1 d .
H101 H 0.5241 0.2457 0.5736 0.058 Uiso 1 1 d .
H102 H 0.5429 0.2683 0.5298 0.058 Uiso 1 1 d .
H103 H 0.4939 0.2150 0.5090 0.057 Uiso 1 1 d .
H104 H 0.5109 0.1951 0.5325 0.057 Uiso 1 1 d .
H105 H 0.5584 0.2333 0.6274 0.062 Uiso 1 1 d .
H106 H 0.5435 0.2022 0.5921 0.062 Uiso 1 1 d .
H107 H 0.4897 0.1698 0.4516 0.051 Uiso 1 1 d .
H108 H 0.5221 0.1794 0.4198 0.051 Uiso 1 1 d .
H109 H 0.6181 0.2856 0.5850 0.049 Uiso 1 1 d .
H110 H 0.5432 0.2633 0.4534 0.042 Uiso 1 1 d .
H111 H 0.5869 0.2192 0.6808 0.090 Uiso 1 1 d .
H112 H 0.6287 0.2010 0.7011 0.098 Uiso 1 1 d .
H113 H 0.6561 0.1867 0.6343 0.076 Uiso 1 1 d .
H114 H 0.6443 0.1975 0.5615 0.056 Uiso 1 1 d .
H115 H 0.4722 0.1104 0.4689 0.059 Uiso 1 1 d .
H116 H 0.4873 0.0694 0.5015 0.068 Uiso 1 1 d .
H117 H 0.5424 0.0895 0.5314 0.061 Uiso 1 1 d .
H118 H 0.5866 0.1502 0.5264 0.054 Uiso 1 1 d .
H119 H 0.6062 0.3253 0.6203 0.060 Uiso 1 1 d .
H120 H 0.5668 0.3030 0.6056 0.060 Uiso 1 1 d .
H121 H 0.5825 0.2879 0.6415 0.060 Uiso 1 1 d .
H123 H 0.4830 0.2330 0.4448 0.064 Uiso 1 1 d .
H124 H 0.5006 0.2524 0.3987 0.064 Uiso 1 1 d .
H125 H 0.4861 0.2121 0.4031 0.064 Uiso 1 1 d .
H191 H 0.5120 0.0431 0.3218 0.048 Uiso 1 1 d .
H192 H 0.5391 0.0379 0.2897 0.048 Uiso 1 1 d .
H193 H 0.5443 0.0414 0.3452 0.048 Uiso 1 1 d .
H201 H 0.6557 0.1492 0.4948 0.076 Uiso 1 1 d .
H202 H 0.6927 0.1610 0.4714 0.076 Uiso 1 1 d .
H203 H 0.6866 0.1875 0.5019 0.078 Uiso 1 1 d .
H391 H 0.8750 0.3492 -0.1011 0.063 Uiso 1 1 d .
H392 H 0.8433 0.3440 -0.1315 0.063 Uiso 1 1 d .
H393 H 0.8674 0.3803 -0.1046 0.058 Uiso 1 1 d .
H401 H 0.7796 0.1634 0.0296 0.047 Uiso 1 1 d .
H402 H 0.7994 0.1853 -0.0150 0.047 Uiso 1 1 d .
H403 H 0.8193 0.1918 0.0342 0.056 Uiso 1 1 d .
H591 H 0.6497 0.0248 0.0636 0.050 Uiso 1 1 d .
H592 H 0.6423 0.0458 0.0263 0.050 Uiso 1 1 d .
H593 H 0.6798 0.0613 0.0465 0.052 Uiso 1 1 d .
H601 H 0.7774 0.1775 0.1609 0.045 Uiso 1 1 d .
H602 H 0.7743 0.2112 0.1561 0.045 Uiso 1 1 d .
H603 H 0.7736 0.1962 0.2047 0.042 Uiso 1 1 d .
H791 H 0.5205 -0.0014 0.1436 0.046 Uiso 1 1 d .
H792 H 0.5083 -0.0178 0.0944 0.046 Uiso 1 1 d .
H793 H 0.5491 0.0037 0.1074 0.048 Uiso 1 1 d .
H801 H 0.5008 0.1165 0.2552 0.047 Uiso 1 1 d .
H802 H 0.4660 0.1111 0.2328 0.047 Uiso 1 1 d .
H803 H 0.4706 0.0784 0.2446 0.050 Uiso 1 1 d .
H991 H 0.5458 0.0567 -0.0734 0.049 Uiso 1 1 d .
H992 H 0.5684 0.0386 -0.0757 0.049 Uiso 1 1 d .
H993 H 0.5470 0.0359 -0.0301 0.049 Uiso 1 1 d .
H994 H 0.6274 0.2380 -0.1167 0.044 Uiso 1 1 d .
H995 H 0.5941 0.2016 -0.1269 0.044 Uiso 1 1 d .
H996 H 0.5944 0.2252 -0.0850 0.043 Uiso 1 1 d .

loop_
_atom_site_aniso_label
_atom_site_aniso_U_11
_atom_site_aniso_U_22
_atom_site_aniso_U_33
_atom_site_aniso_U_23
_atom_site_aniso_U_13
_atom_site_aniso_U_12
La1 0.02312(18) 0.01911(17) 0.02515(17) 0.00198(13) 0.00293(14) 0.00986(14)
La2 0.01910(17) 0.01610(16) 0.02719(17) -0.00029(13) 0.00145(13) 0.00877(14)
La3 0.01895(17) 0.01589(16) 0.02755(17) 0.00222(13) 0.00283(13) 0.00840(14)
La4 0.01717(16) 0.01741(16) 0.03082(18) -0.00170(13) -0.00045(13) 0.00894(14)
La5 0.02100(17) 0.01879(17) 0.02708(17) 0.00029(13) 0.00383(13) 0.01152(14)
La6 0.0318(2) 0.0271(2) 0.02497(18) 0.00400(15) 0.00499(15) 0.01339(17)
Cl1 0.0429(10) 0.0298(9) 0.0492(11) -0.0016(8) -0.0008(8) 0.0165(8)
Cl2 0.121(4) 0.098(3) 0.135(4) 0.017(3) 0.018(3) 0.038(3)
Cl3 0.134(4) 0.116(4) 0.155(4) -0.002(3) 0.013(3) 0.072(3)
Cl4 0.194(6) 0.139(5) 0.200(6) -0.021(4) 0.076(5) 0.082(5)
Cl5 0.0524(13) 0.0524(13) 0.0386(17) 0.000 0.000 0.0262(6)
Cl6 0.210(7) 0.133(5) 0.205(7) 0.019(5) -0.015(6) 0.076(5)
O1 0.032(3) 0.020(2) 0.042(3) -0.002(2) 0.011(2) 0.011(2)
O2 0.021(2) 0.022(2) 0.037(2) 0.0052(19) 0.0041(19) 0.0100(19)
O3 0.056(3) 0.048(3) 0.028(2) -0.004(2) 0.000(2) 0.034(3)
O4 0.028(2) 0.035(3) 0.024(2) 0.0014(19) 0.0041(19) 0.019(2)
O5 0.042(3) 0.025(3) 0.054(3) 0.005(2) 0.006(2) 0.020(2)
O6 0.049(3) 0.039(3) 0.028(2) 0.003(2) 0.011(2) 0.019(3)
O7 0.030(3) 0.031(3) 0.045(3) -0.009(2) 0.004(2) 0.010(2)
O8 0.032(3) 0.041(3) 0.026(2) -0.002(2) -0.0046(19) 0.022(2)
O21 0.028(3) 0.021(2) 0.043(3) -0.001(2) 0.002(2) 0.004(2)
O22 0.020(2) 0.025(2) 0.031(2) 0.0046(18) 0.0023(18) 0.0106(19)
O23 0.025(2) 0.020(2) 0.058(3) -0.003(2) -0.005(2) 0.012(2)
O24 0.025(2) 0.022(2) 0.034(2) -0.0041(18) 0.0000(19) 0.0146(19)
O25 0.025(2) 0.034(3) 0.048(3) 0.004(2) -0.003(2) 0.014(2)
O26 0.038(3) 0.030(3) 0.036(3) -0.006(2) 0.000(2) 0.021(2)
O27 0.023(2) 0.026(2) 0.029(2) 0.0024(19) 0.0028(18) 0.0072(19)
O28 0.028(2) 0.016(2) 0.051(3) -0.003(2) -0.010(2) 0.0100(19)
O41 0.027(2) 0.023(2) 0.030(2) 0.0008(18) 0.0063(19) 0.0103(19)
O42 0.030(2) 0.017(2) 0.028(2) 0.0005(17) 0.0055(19) 0.0114(19)
O43 0.032(3) 0.025(2) 0.037(3) -0.005(2) 0.008(2) 0.008(2)
O44 0.027(2) 0.018(2) 0.039(3) 0.0032(19) 0.005(2) 0.0093(19)
O45 0.028(2) 0.024(2) 0.033(2) 0.0012(19) 0.0002(19) 0.014(2)
O61 0.028(2) 0.017(2) 0.036(2) -0.0001(18) 0.0020(19) 0.0116(19)
O62 0.030(2) 0.017(2) 0.036(2) -0.0050(18) -0.0048(19) 0.0132(19)
O63 0.031(3) 0.025(2) 0.037(3) -0.004(2) -0.005(2) 0.016(2)
O64 0.027(2) 0.024(2) 0.028(2) -0.0019(18) -0.0010(18) 0.0152(19)
O65 0.022(2) 0.020(2) 0.035(2) 0.0004(18) 0.0022(18) 0.0100(19)
O81 0.025(2) 0.025(2) 0.036(3) -0.0033(19) 0.0003(19) 0.015(2)
O82 0.025(2) 0.024(2) 0.033(2) -0.0041(19) 0.0043(19) 0.014(2)
O83 0.022(2) 0.022(2) 0.059(3) -0.004(2) 0.000(2) 0.014(2)
O84 0.028(2) 0.025(2) 0.032(2) 0.0029(18) 0.0034(19) 0.018(2)
O85 0.026(2) 0.019(2) 0.031(2) -0.0005(18) 0.0023(18) 0.0101(19)
O101 0.042(3) 0.036(3) 0.029(2) -0.001(2) 0.002(2) 0.024(2)
O102 0.034(3) 0.029(2) 0.024(2) 0.0010(19) 0.0047(19) 0.014(2)
O103 0.044(3) 0.037(3) 0.039(3) -0.005(2) -0.006(2) 0.027(3)
O104 0.033(3) 0.032(3) 0.027(2) -0.0002(19) 0.0031(19) 0.016(2)
O105 0.030(3) 0.038(3) 0.027(2) 0.000(2) 0.0025(19) 0.014(2)
O901 0.077(5) 0.092(5) 0.054(4) 0.007(3) 0.008(3) 0.076(4)
O902 0.071(5) 0.039(4) 0.114(7) 0.020(4) 0.030(5) 0.013(4)
O903 0.086(6) 0.106(7) 0.091(6) 0.055(5) 0.052(5) 0.066(5)
O904 0.197(12) 0.103(7) 0.262(15) 0.121(9) 0.206(12) 0.116(8)
O905 0.209(16) 0.107(9) 0.179(14) -0.003(9) -0.029(12) 0.090(11)
O906 0.235(14) 0.134(9) 0.035(4) 0.011(5) -0.051(6) 0.078(10)
O907 0.174(12) 0.103(8) 0.095(8) -0.019(6) -0.002(8) 0.043(8)
O908 0.118(11) 0.090(9) 0.56(4) 0.024(16) 0.080(18) 0.063(9)
O909 0.33(2) 0.139(11) 0.096(8) 0.049(8) 0.107(12) 0.121(14)
O910 0.178(16) 0.26(2) 0.151(14) -0.032(14) -0.034(12) 0.102(16)
O911 0.28(2) 0.22(2) 0.33(3) -0.12(2) -0.09(2) 0.20(2)
N1 0.030(3) 0.020(3) 0.028(3) 0.002(2) -0.003(2) 0.012(2)
N2 0.040(3) 0.038(3) 0.034(3) 0.000(3) -0.001(3) 0.025(3)
N3 0.034(3) 0.022(3) 0.036(3) -0.002(2) 0.001(3) 0.012(3)
N4 0.025(3) 0.031(3) 0.039(3) -0.005(3) 0.002(2) 0.013(3)
N21 0.027(3) 0.019(3) 0.034(3) -0.001(2) 0.001(2) 0.009(2)
N22 0.021(3) 0.023(3) 0.034(3) 0.001(2) 0.001(2) 0.008(2)
N23 0.025(3) 0.017(3) 0.034(3) 0.000(2) 0.000(2) 0.006(2)
N24 0.019(3) 0.020(3) 0.044(3) -0.001(2) 0.001(2) 0.007(2)
N41 0.022(3) 0.015(2) 0.037(3) 0.002(2) -0.002(2) 0.008(2)
N42 0.021(3) 0.023(3) 0.037(3) 0.006(2) 0.010(2) 0.011(2)
N43 0.025(3) 0.017(3) 0.033(3) 0.004(2) 0.002(2) 0.009(2)
N44 0.025(3) 0.020(3) 0.032(3) 0.004(2) -0.001(2) 0.011(2)
N61 0.023(3) 0.023(3) 0.041(3) -0.004(2) -0.007(2) 0.013(2)
N62 0.028(3) 0.026(3) 0.030(3) 0.003(2) 0.004(2) 0.013(2)
N63 0.024(3) 0.025(3) 0.041(3) -0.009(2) -0.004(2) 0.013(2)
N64 0.025(3) 0.025(3) 0.042(3) -0.004(2) -0.003(2) 0.013(2)
N81 0.031(3) 0.028(3) 0.031(3) -0.004(2) -0.001(2) 0.021(3)
N82 0.024(3) 0.029(3) 0.036(3) 0.001(2) 0.003(2) 0.013(2)
N83 0.033(3) 0.024(3) 0.028(3) -0.003(2) 0.003(2) 0.018(2)
N84 0.029(3) 0.027(3) 0.032(3) 0.004(2) 0.005(2) 0.017(2)
N101 0.051(4) 0.043(4) 0.028(3) 0.004(3) 0.013(3) 0.020(3)
N102 0.033(3) 0.030(3) 0.043(4) 0.003(3) 0.012(3) 0.012(3)
N103 0.061(5) 0.040(4) 0.022(3) 0.006(3) 0.006(3) 0.020(3)
N104 0.041(4) 0.029(3) 0.036(3) -0.003(3) 0.005(3) 0.013(3)
C1 0.043(4) 0.025(3) 0.035(4) 0.006(3) 0.005(3) 0.022(3)
C2 0.040(4) 0.030(4) 0.028(3) 0.006(3) -0.002(3) 0.019(3)
C3 0.027(3) 0.023(3) 0.030(3) 0.002(3) 0.009(3) 0.007(3)
C4 0.029(3) 0.022(3) 0.033(3) 0.008(3) 0.008(3) 0.014(3)
C5 0.041(4) 0.043(4) 0.035(4) -0.007(3) -0.011(3) 0.025(4)
C6 0.037(4) 0.025(3) 0.032(4) 0.003(3) 0.004(3) 0.010(3)
C7 0.029(4) 0.029(3) 0.032(3) 0.008(3) 0.007(3) 0.011(3)
C8 0.038(4) 0.024(3) 0.033(3) 0.000(3) 0.011(3) 0.017(3)
C9 0.029(4) 0.034(4) 0.044(4) -0.002(3) 0.015(3) 0.009(3)
C10 0.030(4) 0.065(6) 0.054(5) -0.007(4) 0.008(4) 0.024(4)
C11 0.040(4) 0.054(5) 0.040(4) -0.004(4) 0.001(3) 0.033(4)
C12 0.037(4) 0.032(4) 0.032(3) -0.006(3) -0.006(3) 0.021(3)
C13 0.049(5) 0.041(4) 0.047(4) -0.003(3) -0.004(4) 0.035(4)
C14 0.031(4) 0.048(5) 0.047(4) -0.020(4) -0.005(3) 0.021(4)
C15 0.029(4) 0.063(6) 0.060(5) -0.026(4) -0.006(4) 0.022(4)
C16 0.032(5) 0.078(7) 0.084(7) -0.039(6) -0.008(5) 0.028(5)
C17 0.031(4) 0.047(5) 0.057(5) -0.021(4) 0.007(4) 0.004(4)
C18 0.044(5) 0.043(4) 0.040(4) -0.014(3) 0.007(3) 0.017(4)
C19 0.038(4) 0.024(4) 0.042(4) 0.007(3) 0.017(3) 0.003(3)
C20 0.085(7) 0.095(8) 0.054(5) -0.035(6) -0.034(5) 0.072(7)
C21 0.024(3) 0.030(4) 0.032(3) -0.007(3) 0.003(3) 0.009(3)
C22 0.025(3) 0.030(3) 0.040(4) -0.012(3) 0.000(3) 0.015(3)
C23 0.033(4) 0.023(3) 0.030(3) 0.004(3) 0.004(3) 0.006(3)
C24 0.027(3) 0.036(4) 0.029(3) -0.004(3) 0.004(3) 0.017(3)
C25 0.024(3) 0.018(3) 0.043(4) 0.003(3) 0.003(3) 0.010(3)
C26 0.016(3) 0.023(3) 0.036(3) -0.007(3) 0.001(2) 0.010(3)
C27 0.039(4) 0.028(4) 0.033(4) -0.003(3) 0.004(3) 0.001(3)
C28 0.033(4) 0.022(3) 0.042(4) 0.000(3) -0.002(3) 0.010(3)
C29 0.048(5) 0.026(4) 0.035(4) 0.003(3) -0.011(3) 0.006(3)
C30 0.053(5) 0.034(4) 0.051(5) 0.001(4) -0.025(4) 0.008(4)
C31 0.035(4) 0.021(4) 0.074(6) 0.008(4) -0.008(4) 0.008(3)
C32 0.031(4) 0.019(3) 0.042(4) 0.003(3) -0.002(3) 0.013(3)
C33 0.021(3) 0.027(3) 0.045(4) -0.005(3) -0.004(3) 0.013(3)
C34 0.026(3) 0.018(3) 0.047(4) 0.001(3) -0.004(3) 0.008(3)
C35 0.033(4) 0.023(3) 0.058(5) 0.009(3) -0.007(4) 0.009(3)
C36 0.028(4) 0.028(4) 0.052(5) 0.006(3) -0.016(3) 0.003(3)
C37 0.035(4) 0.041(4) 0.035(4) 0.000(3) 0.001(3) 0.001(4)
C38 0.025(3) 0.027(3) 0.039(4) -0.006(3) 0.000(3) 0.007(3)
C39 0.051(5) 0.039(5) 0.040(4) 0.006(4) 0.013(4) 0.002(4)
C40 0.026(4) 0.022(3) 0.073(6) -0.012(3) -0.010(3) 0.014(3)
C41 0.024(3) 0.029(4) 0.047(4) 0.009(3) 0.010(3) 0.017(3)
C42 0.022(3) 0.026(3) 0.059(5) 0.010(3) 0.013(3) 0.013(3)
C43 0.033(4) 0.017(3) 0.028(3) 0.000(2) 0.006(3) 0.009(3)
C44 0.016(3) 0.017(3) 0.030(3) 0.001(2) 0.004(2) 0.007(2)
C45 0.022(3) 0.019(3) 0.036(4) 0.001(3) 0.005(3) 0.005(3)
C46 0.024(3) 0.023(3) 0.026(3) 0.004(2) 0.009(3) 0.005(3)
C47 0.032(4) 0.024(3) 0.038(4) 0.005(3) 0.008(3) 0.019(3)
C48 0.031(3) 0.018(3) 0.037(4) 0.009(3) 0.000(3) 0.015(3)
C49 0.031(4) 0.024(3) 0.036(4) 0.002(3) 0.003(3) 0.016(3)
C50 0.039(4) 0.023(3) 0.042(4) 0.009(3) -0.004(3) 0.010(3)
C51 0.025(3) 0.020(3) 0.036(4) 0.010(3) 0.003(3) 0.008(3)
C52 0.023(3) 0.026(3) 0.035(3) 0.010(3) 0.007(3) 0.014(3)
C53 0.026(3) 0.030(4) 0.049(4) -0.005(3) -0.007(3) 0.015(3)
C54 0.027(3) 0.027(3) 0.043(4) -0.004(3) -0.005(3) 0.013(3)
C55 0.034(4) 0.045(5) 0.050(5) 0.013(4) 0.000(3) 0.016(4)
C56 0.050(5) 0.041(5) 0.055(5) 0.007(4) -0.017(4) 0.024(4)
C57 0.058(5) 0.021(3) 0.040(4) 0.008(3) -0.006(4) 0.012(4)
C58 0.030(4) 0.025(3) 0.043(4) 0.007(3) -0.001(3) 0.013(3)
C59 0.059(5) 0.027(4) 0.045(4) 0.002(3) 0.017(4) 0.025(4)
C60 0.023(3) 0.032(4) 0.052(5) 0.010(3) 0.004(3) 0.007(3)
C61 0.037(4) 0.024(3) 0.033(4) 0.009(3) 0.000(3) 0.013(3)
C62 0.027(3) 0.017(3) 0.048(4) 0.008(3) 0.008(3) 0.008(3)
C63 0.026(3) 0.018(3) 0.045(4) -0.006(3) 0.002(3) 0.013(3)
C64 0.023(3) 0.022(3) 0.029(3) 0.001(2) -0.002(2) 0.014(3)
C65 0.035(4) 0.018(3) 0.043(4) 0.007(3) 0.006(3) 0.016(3)
C66 0.019(3) 0.025(3) 0.037(4) -0.001(3) 0.002(3) 0.012(3)
C67 0.027(4) 0.013(3) 0.061(5) -0.001(3) -0.009(3) 0.005(3)
C68 0.022(3) 0.023(3) 0.057(5) -0.005(3) -0.008(3) 0.008(3)
C69 0.044(5) 0.036(4) 0.068(6) -0.016(4) -0.020(4) 0.019(4)
C70 0.062(6) 0.037(5) 0.079(7) -0.030(5) -0.025(5) 0.019(5)
C71 0.058(6) 0.053(5) 0.053(5) -0.019(4) -0.014(4) 0.030(5)
C72 0.028(4) 0.031(4) 0.044(4) -0.012(3) -0.006(3) 0.012(3)
C73 0.020(3) 0.030(4) 0.048(4) 0.000(3) 0.008(3) 0.012(3)
C74 0.017(3) 0.025(3) 0.053(4) 0.001(3) 0.003(3) 0.008(3)
C75 0.026(4) 0.026(4) 0.062(5) 0.002(3) 0.007(3) 0.014(3)
C76 0.025(4) 0.039(4) 0.066(6) -0.008(4) -0.004(4) 0.010(3)
C77 0.034(4) 0.037(4) 0.065(5) -0.015(4) -0.023(4) 0.018(4)
C78 0.025(4) 0.030(4) 0.061(5) -0.013(3) -0.007(3) 0.013(3)
C79 0.041(4) 0.024(3) 0.055(5) -0.008(3) -0.015(4) 0.019(3)
C80 0.039(4) 0.037(4) 0.036(4) 0.009(3) 0.013(3) 0.015(3)
C81 0.034(4) 0.035(4) 0.038(4) -0.009(3) -0.008(3) 0.019(3)
C82 0.037(4) 0.036(4) 0.034(4) -0.004(3) -0.006(3) 0.020(3)
C83 0.027(3) 0.016(3) 0.046(4) -0.006(3) 0.002(3) 0.009(3)
C84 0.016(3) 0.025(3) 0.037(3) -0.001(3) 0.000(2) 0.011(3)
C85 0.032(4) 0.025(3) 0.036(4) 0.000(3) 0.003(3) 0.018(3)
C86 0.026(3) 0.021(3) 0.035(3) 0.000(3) 0.002(3) 0.012(3)
C87 0.036(4) 0.034(4) 0.034(4) -0.010(3) 0.004(3) 0.020(3)
C88 0.033(4) 0.025(3) 0.034(4) 0.000(3) 0.014(3) 0.014(3)
C89 0.040(4) 0.041(4) 0.041(4) -0.018(3) 0.000(3) 0.024(4)
C90 0.048(5) 0.033(4) 0.049(4) 0.001(3) 0.019(4) 0.028(4)
C91 0.037(4) 0.037(4) 0.038(4) 0.004(3) 0.011(3) 0.027(3)
C92 0.029(3) 0.027(3) 0.041(4) -0.004(3) 0.002(3) 0.018(3)
C93 0.037(4) 0.029(4) 0.027(3) 0.001(3) -0.001(3) 0.018(3)
C94 0.031(4) 0.027(3) 0.036(4) -0.004(3) -0.001(3) 0.015(3)
C95 0.048(5) 0.051(5) 0.029(4) 0.003(3) 0.004(3) 0.027(4)
C96 0.065(6) 0.056(5) 0.039(4) 0.006(4) 0.025(4) 0.038(5)
C97 0.046(5) 0.041(4) 0.047(4) -0.004(3) 0.009(4) 0.031(4)
C98 0.030(3) 0.024(3) 0.036(4) -0.002(3) 0.006(3) 0.016(3)
C99 0.038(4) 0.022(3) 0.058(5) -0.012(3) 0.003(4) 0.012(3)
C100 0.039(4) 0.047(4) 0.036(4) 0.002(3) -0.004(3) 0.031(4)
C101 0.045(5) 0.045(5) 0.042(4) -0.006(4) 0.013(4) 0.014(4)
C102 0.044(5) 0.049(5) 0.041(4) -0.007(4) 0.019(4) 0.015(4)
C103 0.053(5) 0.045(4) 0.026(3) 0.000(3) 0.003(3) 0.027(4)
C104 0.026(3) 0.046(4) 0.028(3) -0.004(3) 0.001(3) 0.018(3)
C105 0.033(4) 0.039(4) 0.043(4) -0.004(3) -0.001(3) 0.023(3)
C106 0.029(4) 0.024(3) 0.045(4) -0.007(3) 0.006(3) 0.014(3)
C107 0.071(6) 0.047(5) 0.038(4) 0.007(4) 0.025(4) 0.028(5)
C108 0.068(6) 0.046(5) 0.030(4) 0.004(3) 0.013(4) 0.023(5)
C109 0.119(10) 0.076(7) 0.022(4) 0.005(4) 0.011(5) 0.048(7)
C110 0.117(11) 0.084(8) 0.035(5) 0.014(5) 0.008(6) 0.051(8)
C111 0.073(7) 0.056(6) 0.055(6) 0.010(5) -0.009(5) 0.028(5)
C112 0.061(5) 0.043(5) 0.031(4) 0.009(3) 0.001(4) 0.021(4)
C113 0.027(4) 0.043(4) 0.043(4) -0.008(3) 0.007(3) 0.008(3)
C114 0.040(4) 0.033(4) 0.041(4) 0.000(3) 0.021(3) 0.012(3)
C115 0.041(5) 0.037(4) 0.052(5) 0.001(4) 0.019(4) 0.004(4)
C116 0.061(6) 0.031(4) 0.059(6) 0.013(4) 0.023(5) 0.002(4)
C117 0.059(6) 0.036(4) 0.038(4) 0.013(3) 0.003(4) 0.018(4)
C118 0.054(5) 0.033(4) 0.036(4) 0.003(3) 0.009(4) 0.019(4)
C119 0.075(6) 0.046(5) 0.033(4) 0.005(4) 0.012(4) 0.031(5)
C120 0.035(4) 0.073(6) 0.060(5) 0.014(5) 0.004(4) 0.034(5)

loop_
_atom_type_symbol
_atom_type_description
_atom_type_scat_dispersion_real
_atom_type_scat_dispersion_imag
_atom_type_scat_source
C C 0.0033 0.0016 'International Tables Vol C Tables 4.2.6.8 and 6.1.1.4'
H H 0.0000 0.0000 'International Tables Vol C Tables 4.2.6.8 and 6.1.1.4'
N N 0.0061 0.0033 'International Tables Vol C Tables 4.2.6.8 and 6.1.1.4'
O O 0.0106 0.0060 'International Tables Vol C Tables 4.2.6.8 and 6.1.1.4'
Cl Cl 0.1484 0.1585 'International Tables Vol C Tables 4.2.6.8 and 6.1.1.4'
La La -0.2871 2.4523 'International Tables Vol C Tables 4.2.6.8 and 6.1.1.4'

loop_
_geom_angle_atom_site_label_1
_geom_angle_atom_site_label_2
_geom_angle_atom_site_label_3
_geom_angle
_geom_angle_site_symmetry_1
_geom_angle_site_symmetry_3
O2 La1 O5 144.51(17) . .
O2 La1 O4 133.55(15) . .
O5 La1 O4 79.08(17) . .
O2 La1 O6 78.79(16) . .
O5 La1 O6 76.20(18) . .
O4 La1 O6 144.18(17) . .
O2 La1 O7 134.00(15) . .
O5 La1 O7 65.67(18) . .
O4 La1 O7 65.13(16) . .
O6 La1 O7 81.13(17) . .
O2 La1 O8 65.71(15) . .
O5 La1 O8 81.10(17) . .
O4 La1 O8 134.88(15) . .
O6 La1 O8 65.57(17) . .
O7 La1 O8 137.75(16) . .
O2 La1 N1 60.64(15) . .
O5 La1 N1 128.05(17) . .
O4 La1 N1 80.23(16) . .
O6 La1 N1 135.58(17) . .
O7 La1 N1 140.16(17) . .
O8 La1 N1 80.91(16) . .
O2 La1 N2 79.79(17) . .
O5 La1 N2 135.67(18) . .
O4 La1 N2 60.33(16) . .
O6 La1 N2 127.77(19) . .
O7 La1 N2 80.71(18) . .
O8 La1 N2 140.27(17) . .
N1 La1 N2 64.75(18) . .
O2 La1 N3 104.02(15) . .
O5 La1 N3 68.12(17) . .
O4 La1 N3 73.31(16) . .
O6 La1 N3 119.27(18) . .
O7 La1 N3 121.89(16) . .
O8 La1 N3 61.72(16) . .
N1 La1 N3 60.40(16) . .
N2 La1 N3 111.93(18) . .
O2 La1 N4 72.56(15) . .
O5 La1 N4 118.94(17) . .
O4 La1 N4 103.58(16) . .
O6 La1 N4 67.62(19) . .
O7 La1 N4 61.56(16) . .
O8 La1 N4 121.48(16) . .
N1 La1 N4 112.05(17) . .
N2 La1 N4 60.63(19) . .
N3 La1 N4 172.00(17) . .
O24 La2 O22 133.42(14) . .
O24 La2 O26 144.20(16) . .
O22 La2 O26 79.65(16) . .
O24 La2 O25 79.15(16) . .
O22 La2 O25 144.21(15) . .
O26 La2 O25 75.03(17) . .
O24 La2 O27 65.40(15) . .
O22 La2 O27 134.56(14) . .
O26 La2 O27 81.42(16) . .
O25 La2 O27 65.71(15) . .
O24 La2 O28 133.77(15) . .
O22 La2 O28 65.36(14) . .
O26 La2 O28 65.74(16) . .
O25 La2 O28 81.22(16) . .
O27 La2 O28 138.50(16) . .
O24 La2 N21 79.74(15) . .
O22 La2 N21 60.24(15) . .
O26 La2 N21 136.00(16) . .
O25 La2 N21 128.61(17) . .
O27 La2 N21 139.57(15) . .
O28 La2 N21 80.71(17) . .
O24 La2 N22 60.57(15) . .
O22 La2 N22 80.32(15) . .
O26 La2 N22 128.39(16) . .
O25 La2 N22 135.43(16) . .
O27 La2 N22 79.89(15) . .
O28 La2 N22 140.46(16) . .
N21 La2 N22 64.94(16) . .
O24 La2 N23 72.00(15) . .
O22 La2 N23 104.27(15) . .
O26 La2 N23 118.71(16) . .
O25 La2 N23 67.88(17) . .
O27 La2 N23 121.06(15) . .
O28 La2 N23 61.85(15) . .
N21 La2 N23 61.13(17) . .
N22 La2 N23 112.18(17) . .
O24 La2 N24 104.60(15) . .
O22 La2 N24 72.82(15) . .
O26 La2 N24 68.16(16) . .
O25 La2 N24 118.72(17) . .
O27 La2 N24 61.81(15) . .
O28 La2 N24 121.54(15) . .
N21 La2 N24 111.77(17) . .
N22 La2 N24 60.56(16) . .
N23 La2 N24 172.32(16) . .
O1 La3 O42 141.09(17) . .
O1 La3 O44 111.82(15) . .
O42 La3 O44 78.85(15) . .
O1 La3 O45 73.04(15) . .
O42 La3 O45 77.97(14) . .
O44 La3 O45 67.11(15) . .
O1 La3 O61 73.94(15) . .
O42 La3 O61 71.89(15) . .
O44 La3 O61 131.42(15) . .
O45 La3 O61 69.40(14) . .
O1 La3 N44 81.72(17) . .
O42 La3 N44 136.64(16) . .
O44 La3 N44 92.00(16) . .
O45 La3 N44 136.98(16) . .
O61 La3 N44 135.52(15) . .
O1 La3 N41 131.00(15) . .
O42 La3 N41 60.60(15) . .
O44 La3 N41 116.22(15) . .
O45 La3 N41 135.23(15) . .
O61 La3 N41 81.55(15) . .
N44 La3 N41 87.48(16) . .
O1 La3 N43 69.04(15) . .
O42 La3 N43 110.46(15) . .
O44 La3 N43 164.69(16) . .
O45 La3 N43 125.79(15) . .
O61 La3 N43 63.88(15) . .
N44 La3 N43 72.86(16) . .
N41 La3 N43 62.11(16) . .
O1 La3 N42 140.45(17) . .
O42 La3 N42 77.96(16) . .
O44 La3 N42 59.93(16) . .
O45 La3 N42 124.84(15) . .
O61 La3 N42 142.83(15) . .
N44 La3 N42 61.27(16) . .
N41 La3 N42 64.71(16) . .
N43 La3 N42 109.03(16) . .
O62 La4 O64 78.67(14) . .
O62 La4 O21 139.82(16) . 3_665
O64 La4 O21 112.83(15) . 3_665
O62 La4 O81 72.41(15) . .
O64 La4 O81 132.17(15) . .
O21 La4 O81 72.23(15) 3_665 .
O62 La4 O65 77.07(14) . .
O64 La4 O65 66.67(15) . .
O21 La4 O65 73.52(16) 3_665 .
O81 La4 O65 70.20(14) . .
O62 La4 N64 136.65(17) . .
O64 La4 N64 93.21(16) . .
O21 La4 N64 82.69(18) 3_665 .
O81 La4 N64 133.67(16) . .
O65 La4 N64 138.39(16) . .
O62 La4 N61 60.43(15) . .
O64 La4 N61 116.59(16) . .
O21 La4 N61 129.98(16) 3_665 .
O81 La4 N61 80.49(16) . .
O65 La4 N61 134.06(15) . .
N64 La4 N61 87.28(17) . .
O62 La4 N62 77.39(16) . .
O64 La4 N62 60.19(16) . .
O21 La4 N62 142.43(16) 3_665 .
O81 La4 N62 142.16(16) . .
O65 La4 N62 124.27(16) . .
N64 La4 N62 62.16(18) . .
N61 La4 N62 64.83(17) . .
O62 La4 N63 110.72(15) . .
O64 La4 N63 163.70(15) . .
O21 La4 N63 69.13(17) 3_665 .
O81 La4 N63 64.13(15) . .
O65 La4 N63 127.49(16) . .
N64 La4 N63 70.76(17) . .
N61 La4 N63 61.32(17) . .
N62 La4 N63 107.76(17) . .
O62 La4 O22 141.53(13) . 3_665
O64 La4 O22 70.12(13) . 3_665
O21 La4 O22 46.04(14) 3_665 3_665
O81 La4 O22 113.28(13) . 3_665
O65 La4 O22 70.35(13) . 3_665
N64 La4 O22 68.55(15) . 3_665
N61 La4 O22 155.57(14) . 3_665
N62 La4 O22 104.54(14) . 3_665
N63 La4 O22 105.21(15) . 3_665
O62 La4 C24 146.41(17) . 3_665
O64 La4 C24 92.05(16) . 3_665
O21 La4 C24 22.15(17) 3_665 3_665
O81 La4 C24 91.69(17) . 3_665
O65 La4 C24 69.66(16) . 3_665
N64 La4 C24 75.44(19) . 3_665
N61 La4 C24 147.50(17) . 3_665
N62 La4 C24 125.68(18) . 3_665
N63 La4 C24 86.82(17) . 3_665
O22 La4 C24 23.91(16) 3_665 3_665
O84 La5 O82 78.70(15) . .
O84 La5 O23 111.20(15) . .
O82 La5 O23 141.35(17) . .
O84 La5 O41 131.20(14) . .
O82 La5 O41 72.10(15) . .
O23 La5 O41 74.21(16) . .
O84 La5 O85 66.06(14) . .
O82 La5 O85 77.64(14) . .
O23 La5 O85 73.47(16) . .
O41 La5 O85 70.00(14) . .
O84 La5 N84 92.04(16) . .
O82 La5 N84 137.11(17) . .
O23 La5 N84 81.12(18) . .
O41 La5 N84 135.51(15) . .
O85 La5 N84 136.29(16) . .
O84 La5 N82 60.49(16) . .
O82 La5 N82 77.83(16) . .
O23 La5 N82 140.26(17) . .
O41 La5 N82 142.72(16) . .
O85 La5 N82 124.29(16) . .
N84 La5 N82 61.62(17) . .
O84 La5 N81 116.39(15) . .
O82 La5 N81 60.24(15) . .
O23 La5 N81 131.56(15) . .
O41 La5 N81 81.29(15) . .
O85 La5 N81 134.73(15) . .
N84 La5 N81 88.55(17) . .
N82 La5 N81 64.66(17) . .
O84 La5 N83 164.96(15) . .
O82 La5 N83 110.17(15) . .
O23 La5 N83 69.91(16) . .
O41 La5 N83 63.84(15) . .
O85 La5 N83 126.82(15) . .
N84 La5 N83 73.16(16) . .
N82 La5 N83 108.48(17) . .
N81 La5 N83 61.81(16) . .
O102 La6 O104 78.16(15) . .
O102 La6 O3 141.21(18) . .
O104 La6 O3 111.15(16) . .
O102 La6 O101 72.74(16) . 2_655
O104 La6 O101 131.49(16) . 2_655
O3 La6 O101 73.83(17) . 2_655
O102 La6 O105 77.67(15) . .
O104 La6 O105 66.13(16) . .
O3 La6 O105 72.94(17) . .
O101 La6 O105 70.24(15) 2_655 .
O102 La6 N104 137.00(18) . .
O104 La6 N104 92.91(18) . .
O3 La6 N104 81.4(2) . .
O101 La6 N104 134.42(18) 2_655 .
O105 La6 N104 136.80(17) . .
O102 La6 N102 76.93(17) . .
O104 La6 N102 59.90(17) . .
O3 La6 N102 141.11(19) . .
O101 La6 N102 142.59(18) 2_655 .
O105 La6 N102 123.68(17) . .
N104 La6 N102 62.7(2) . .
O102 La6 N101 60.02(18) . .
O104 La6 N101 116.16(19) . .
O3 La6 N101 131.99(19) . .
O101 La6 N101 81.00(19) 2_655 .
O105 La6 N101 134.38(18) . .
N104 La6 N101 88.5(2) . .
N102 La6 N101 64.9(2) . .
O102 La6 N103 110.82(17) . .
O104 La6 N103 163.88(18) . .
O3 La6 N103 70.75(19) . .
O101 La6 N103 64.64(18) 2_655 .
O105 La6 N103 127.92(19) . .
N104 La6 N103 71.3(2) . .
N102 La6 N103 108.0(2) . .
N101 La6 N103 61.6(2) . .
O102 La6 C6 146.38(17) . .
O104 La6 C6 90.15(17) . .
O3 La6 C6 22.29(18) . .
O101 La6 C6 93.19(18) 2_655 .
O105 La6 C6 68.80(17) . .
N104 La6 C6 74.25(19) . .
N102 La6 C6 123.97(19) . .
N101 La6 C6 149.5(2) . .
N103 La6 C6 88.8(2) . .
C4 O1 La3 110.3(4) . .
C4 O2 La1 120.3(4) . .
C6 O3 La6 108.6(5) . .
C6 O4 La1 120.3(4) . .
C24 O21 La4 108.6(4) . 2_655
C24 O22 La2 120.0(4) . .
C24 O22 La4 82.8(4) . 2_655
La2 O22 La4 144.77(18) . 2_655
C26 O23 La5 110.8(4) . .
C26 O24 La2 119.3(4) . .
C44 O41 La5 143.2(4) . .
C44 O42 La3 122.7(4) . .
C46 O44 La3 124.4(4) . .
C64 O61 La3 143.3(4) . .
C64 O62 La4 122.8(4) . .
C66 O64 La4 126.2(4) . .
C84 O81 La4 143.3(4) . .
C84 O82 La5 122.6(4) . .
C86 O84 La5 124.7(4) . .
C104 O101 La6 143.1(5) . 3_665
C104 O102 La6 122.6(5) . .
C106 O104 La6 125.9(4) . .
C7 N1 C3 111.3(5) . .
C7 N1 C1 108.9(5) . .
C3 N1 C1 109.4(5) . .
C7 N1 La1 110.5(4) . .
C3 N1 La1 104.9(4) . .
C1 N1 La1 111.8(4) . .
C2 N2 C5 110.7(6) . .
C2 N2 C13 107.3(6) . .
C5 N2 C13 111.3(6) . .
C2 N2 La1 112.0(4) . .
C5 N2 La1 104.8(4) . .
C13 N2 La1 110.9(4) . .
C8 N3 C12 115.3(6) . .
C8 N3 La1 119.8(5) . .
C12 N3 La1 123.8(5) . .
C18 N4 C14 117.4(7) . .
C18 N4 La1 124.4(5) . .
C14 N4 La1 117.5(5) . .
C23 N21 C21 110.0(5) . .
C23 N21 C27 110.2(6) . .
C21 N21 C27 109.0(6) . .
C23 N21 La2 104.6(4) . .
C21 N21 La2 112.0(4) . .
C27 N21 La2 111.0(4) . .
C22 N22 C33 107.5(5) . .
C22 N22 C25 109.6(5) . .
C33 N22 C25 111.1(5) . .
C22 N22 La2 111.6(4) . .
C33 N22 La2 111.1(4) . .
C25 N22 La2 106.0(4) . .
C32 N23 C28 117.3(6) . .
C32 N23 La2 123.8(5) . .
C28 N23 La2 118.0(5) . .
C34 N24 C38 117.5(6) . .
C34 N24 La2 118.2(5) . .
C38 N24 La2 123.4(4) . .
C47 N41 C41 107.4(5) . .
C47 N41 C43 111.4(5) . .
C41 N41 C43 110.8(5) . .
C47 N41 La3 112.6(4) . .
C41 N41 La3 112.9(4) . .
C43 N41 La3 101.8(4) . .
C53 N42 C45 111.2(5) . .
C53 N42 C42 109.1(6) . .
C45 N42 C42 111.8(5) . .
C53 N42 La3 108.1(4) . .
C45 N42 La3 105.0(4) . .
C42 N42 La3 111.5(4) . .
C52 N43 C48 115.6(6) . .
C52 N43 La3 122.5(4) . .
C48 N43 La3 118.5(4) . .
C54 N44 C58 118.6(6) . .
C54 N44 La3 120.2(4) . .
C58 N44 La3 121.2(4) . .
C67 N61 C63 111.8(5) . .
C67 N61 C61 107.5(6) . .
C63 N61 C61 109.6(5) . .
C67 N61 La4 113.6(4) . .
C63 N61 La4 102.3(4) . .
C61 N61 La4 112.0(4) . .
C65 N62 C73 111.2(5) . .
C65 N62 C62 112.7(5) . .
C73 N62 C62 107.8(5) . .
C65 N62 La4 105.7(4) . .
C73 N62 La4 107.9(4) . .
C62 N62 La4 111.6(4) . .
C68 N63 C72 115.8(6) . .
C68 N63 La4 118.4(5) . .
C72 N63 La4 124.2(5) . .
C74 N64 C78 117.2(6) . .
C74 N64 La4 120.5(5) . .
C78 N64 La4 122.2(5) . .
C81 N81 C83 109.8(5) . .
C81 N81 C87 108.8(5) . .
C83 N81 C87 112.0(5) . .
C81 N81 La5 112.2(4) . .
C83 N81 La5 102.5(4) . .
C87 N81 La5 111.5(4) . .
C93 N82 C82 108.5(6) . .
C93 N82 C85 108.7(5) . .
C82 N82 C85 112.1(5) . .
C93 N82 La5 109.1(4) . .
C82 N82 La5 112.5(4) . .
C85 N82 La5 105.8(4) . .
C92 N83 C88 117.1(6) . .
C92 N83 La5 121.5(4) . .
C88 N83 La5 118.4(4) . .
C98 N84 C94 117.1(6) . .
C98 N84 La5 123.0(4) . .
C94 N84 La5 119.9(4) . .
C107 N101 C101 109.0(7) . .
C107 N101 C103 112.1(7) . .
C101 N101 C103 109.4(7) . .
C107 N101 La6 112.2(5) . .
C101 N101 La6 111.4(5) . .
C103 N101 La6 102.6(4) . .
C105 N102 C102 113.3(7) . .
C105 N102 C113 110.4(6) . .
C102 N102 C113 108.2(6) . .
C105 N102 La6 107.4(4) . .
C102 N102 La6 110.3(5) . .
C113 N102 La6 107.2(4) . .
C112 N103 C108 118.9(7) . .
C112 N103 La6 122.2(5) . .
C108 N103 La6 117.5(6) . .
C114 N104 C118 118.1(7) . .
C114 N104 La6 120.1(5) . .
C118 N104 La6 121.8(5) . .
C2 C1 N1 112.1(6) . .
C2 C1 H1 110.0 . .
N1 C1 H1 106.2 . .
C2 C1 H2 112.3 . .
N1 C1 H2 107.8 . .
H1 C1 H2 108.0 . .
N2 C2 C1 112.3(6) . .
N2 C2 H3 108.2 . .
C1 C2 H3 108.1 . .
N2 C2 H4 109.1 . .
C1 C2 H4 110.1 . .
H3 C2 H4 109.0 . .
N1 C3 C4 108.6(5) . .
N1 C3 C19 115.4(6) . .
C4 C3 C19 111.5(6) . .
N1 C3 H9 109.7 . .
C4 C3 H9 105.6 . .
C19 C3 H9 105.7 . .
O1 C4 O2 123.1(6) . .
O1 C4 C3 116.8(6) . .
O2 C4 C3 119.9(6) . .
N2 C5 C6 107.6(6) . .
N2 C5 C20 115.1(7) . .
C6 C5 C20 111.6(7) . .
N2 C5 H10 107.6 . .
C6 C5 H10 107.7 . .
C20 C5 H10 107.1 . .
O4 C6 O3 123.5(7) . .
O4 C6 C5 120.3(6) . .
O3 C6 C5 116.2(7) . .
O4 C6 La6 74.4(4) . .
O3 C6 La6 49.2(4) . .
C5 C6 La6 164.5(5) . .
N1 C7 C8 112.6(5) . .
N1 C7 H5 109.1 . .
C8 C7 H5 110.1 . .
N1 C7 H6 109.7 . .
C8 C7 H6 109.0 . .
H5 C7 H6 106.2 . .
N3 C8 C9 123.8(7) . .
N3 C8 C7 114.7(6) . .
C9 C8 C7 121.5(7) . .
C10 C9 C8 119.4(7) . .
C10 C9 H11 120.7 . .
C8 C9 H11 119.7 . .
C9 C10 C11 118.8(7) . .
C9 C10 H12 119.9 . .
C11 C10 H12 121.3 . .
C12 C11 C10 118.3(7) . .
C12 C11 H13 121.1 . .
C10 C11 H13 120.6 . .
N3 C12 C11 124.3(7) . .
N3 C12 H14 117.1 . .
C11 C12 H14 118.6 . .
C14 C13 N2 111.0(6) . .
C14 C13 H7 110.3 . .
N2 C13 H7 107.5 . .
C14 C13 H8 109.9 . .
N2 C13 H8 109.4 . .
H7 C13 H8 108.7 . .
N4 C14 C15 121.6(8) . .
N4 C14 C13 118.0(6) . .
C15 C14 C13 120.5(8) . .
C16 C15 C14 117.8(10) . .
C16 C15 H15 123.0 . .
C14 C15 H15 119.2 . .
C17 C16 C15 120.5(8) . .
C17 C16 H16 120.9 . .
C15 C16 H16 118.6 . .
C16 C17 C18 118.3(9) . .
C16 C17 H17 121.7 . .
C18 C17 H17 120.0 . .
N4 C18 C17 124.3(9) . .
N4 C18 H18 118.1 . .
C17 C18 H18 117.6 . .
C3 C19 H191 109.8 . .
C3 C19 H192 108.8 . .
H191 C19 H192 109.1 . .
C3 C19 H193 109.6 . .
H191 C19 H193 110.3 . .
H192 C19 H193 109.2 . .
C5 C20 H201 109.4 . .
C5 C20 H202 109.0 . .
H201 C20 H202 108.2 . .
C5 C20 H203 112.9 . .
H201 C20 H203 105.8 . .
H202 C20 H203 111.5 . .
N21 C21 C22 111.6(5) . .
N21 C21 H21 107.7 . .
C22 C21 H21 109.7 . .
N21 C21 H22 109.3 . .
C22 C21 H22 110.0 . .
H21 C21 H22 108.5 . .
N22 C22 C21 112.8(5) . .
N22 C22 H23 111.0 . .
C21 C22 H23 106.3 . .
N22 C22 H24 111.8 . .
C21 C22 H24 107.1 . .
H23 C22 H24 107.5 . .
N21 C23 C24 109.0(6) . .
N21 C23 C39 115.7(6) . .
C24 C23 C39 111.6(6) . .
N21 C23 H29 107.8 . .
C24 C23 H29 106.9 . .
C39 C23 H29 105.3 . .
O21 C24 O22 122.5(6) . .
O21 C24 C23 118.8(6) . .
O22 C24 C23 118.6(6) . .
O21 C24 La4 49.3(4) . 2_655
O22 C24 La4 73.3(4) . 2_655
C23 C24 La4 166.9(5) . 2_655
N22 C25 C40 115.9(6) . .
N22 C25 C26 107.9(5) . .
C40 C25 C26 111.6(6) . .
N22 C25 H30 105.9 . .
C40 C25 H30 107.2 . .
C26 C25 H30 107.9 . .
O23 C26 O24 122.1(6) . .
O23 C26 C25 116.4(6) . .
O24 C26 C25 121.4(6) . .
N21 C27 C28 111.2(6) . .
N21 C27 H25 110.3 . .
C28 C27 H25 108.4 . .
N21 C27 H26 109.8 . .
C28 C27 H26 109.8 . .
H25 C27 H26 107.3 . .
N23 C28 C29 124.3(7) . .
N23 C28 C27 117.4(6) . .
C29 C28 C27 118.2(7) . .
C28 C29 C30 117.3(8) . .
C28 C29 H31 120.8 . .
C30 C29 H31 121.9 . .
C31 C30 C29 118.2(7) . .
C31 C30 H32 120.7 . .
C29 C30 H32 121.1 . .
C30 C31 C32 119.3(8) . .
C30 C31 H33 122.8 . .
C32 C31 H33 117.9 . .
N23 C32 C31 123.5(7) . .
N23 C32 H34 117.1 . .
C31 C32 H34 119.3 . .
N22 C33 C34 111.4(5) . .
N22 C33 H27 109.5 . .
C34 C33 H27 106.5 . .
N22 C33 H28 111.3 . .
C34 C33 H28 108.5 . .
H27 C33 H28 109.5 . .
N24 C34 C35 123.0(7) . .
N24 C34 C33 117.6(6) . .
C35 C34 C33 119.3(7) . .
C34 C35 C36 119.5(8) . .
C34 C35 H35 118.3 . .
C36 C35 H35 122.2 . .
C37 C36 C35 117.5(7) . .
C37 C36 H36 120.4 . .
C35 C36 H36 122.1 . .
C38 C37 C36 119.6(7) . .
C38 C37 H37 120.1 . .
C36 C37 H37 120.3 . .
N24 C38 C37 122.9(7) . .
N24 C38 H38 116.8 . .
C37 C38 H38 120.2 . .
C23 C39 H391 108.5 . .
C23 C39 H392 109.7 . .
H391 C39 H392 109.5 . .
C23 C39 H393 109.1 . .
H391 C39 H393 107.5 . .
H392 C39 H393 112.4 . .
C25 C40 H401 109.5 . .
C25 C40 H402 109.8 . .
H401 C40 H402 110.0 . .
C25 C40 H403 109.7 . .
H401 C40 H403 105.6 . .
H402 C40 H403 112.3 . .
N41 C41 C42 112.6(6) . .
N41 C41 H41 107.4 . .
C42 C41 H41 109.5 . .
N41 C41 H42 108.6 . .
C42 C41 H42 109.4 . .
H41 C41 H42 109.2 . .
C41 C42 N42 113.2(6) . .
C41 C42 H43 111.0 . .
N42 C42 H43 108.7 . .
C41 C42 H44 109.5 . .
N42 C42 H44 106.6 . .
H43 C42 H44 107.6 . .
N41 C43 C59 113.4(6) . .
N41 C43 C44 107.7(5) . .
C59 C43 C44 112.9(5) . .
N41 C43 H49 106.3 . .
C59 C43 H49 108.1 . .
C44 C43 H49 108.2 . .
O41 C44 O42 123.2(6) . .
O41 C44 C43 120.6(6) . .
O42 C44 C43 116.2(5) . .
N42 C45 C46 108.6(5) . .
N42 C45 C60 113.9(6) . .
C46 C45 C60 112.8(6) . .
N42 C45 H50 106.8 . .
C46 C45 H50 106.9 . .
C60 C45 H50 107.5 . .
O43 C46 O44 123.9(6) . .
O43 C46 C45 117.7(6) . .
O44 C46 C45 118.4(6) . .
N41 C47 C48 111.8(5) . .
N41 C47 H45 110.0 . .
C48 C47 H45 107.7 . .
N41 C47 H46 109.6 . .
C48 C47 H46 108.0 . .
H45 C47 H46 109.9 . .
N43 C48 C49 124.4(6) . .
N43 C48 C47 115.6(6) . .
C49 C48 C47 119.8(6) . .
C48 C49 C50 118.0(7) . .
C48 C49 H51 121.1 . .
C50 C49 H51 120.9 . .
C51 C50 C49 119.6(7) . .
C51 C50 H52 119.9 . .
C49 C50 H52 120.5 . .
C50 C51 C52 118.0(6) . .
C50 C51 H53 120.4 . .
C52 C51 H53 121.6 . .
N43 C52 C51 124.4(6) . .
N43 C52 H54 118.1 . .
C51 C52 H54 117.5 . .
N42 C53 C54 112.7(6) . .
N42 C53 H47 109.5 . .
C54 C53 H47 109.0 . .
N42 C53 H48 110.0 . .
C54 C53 H48 110.5 . .
H47 C53 H48 104.8 . .
N44 C54 C55 121.0(7) . .
N44 C54 C53 118.2(6) . .
C55 C54 C53 120.5(7) . .
C56 C55 C54 120.0(7) . .
C56 C55 H55 119.8 . .
C54 C55 H55 120.2 . .
C57 C56 C55 119.2(7) . .
C57 C56 H56 120.6 . .
C55 C56 H56 120.2 . .
C56 C57 C58 120.2(7) . .
C56 C57 H57 119.7 . .
C58 C57 H57 120.1 . .
N44 C58 C57 120.9(7) . .
N44 C58 H58 119.0 . .
C57 C58 H58 120.1 . .
C43 C59 H591 111.5 . .
C43 C59 H592 109.6 . .
H591 C59 H592 108.5 . .
C43 C59 H593 111.4 . .
H591 C59 H593 108.6 . .
H592 C59 H593 107.1 . .
C45 C60 H601 110.7 . .
C45 C60 H602 109.2 . .
H601 C60 H602 108.0 . .
C45 C60 H603 110.1 . .
H601 C60 H603 110.4 . .
H602 C60 H603 108.2 . .
C62 C61 N61 111.4(6) . .
C62 C61 H61 109.8 . .
N61 C61 H61 109.0 . .
C62 C61 H62 110.6 . .
N61 C61 H62 108.8 . .
H61 C61 H62 107.2 . .
N62 C62 C61 112.7(6) . .
N62 C62 H63 108.6 . .
C61 C62 H63 107.7 . .
N62 C62 H64 109.6 . .
C61 C62 H64 109.6 . .
H63 C62 H64 108.5 . .
N61 C63 C64 108.3(5) . .
N61 C63 C79 114.1(6) . .
C64 C63 C79 113.1(6) . .
N61 C63 H69 107.1 . .
C64 C63 H69 108.2 . .
C79 C63 H69 105.8 . .
O61 C64 O62 124.1(6) . .
O61 C64 C63 119.7(6) . .
O62 C64 C63 116.2(5) . .
N62 C65 C80 116.6(6) . .
N62 C65 C66 110.0(5) . .
C80 C65 C66 110.5(6) . .
N62 C65 H70 105.8 . .
C80 C65 H70 107.0 . .
C66 C65 H70 106.2 . .
O63 C66 O64 126.5(6) . .
O63 C66 C65 118.3(6) . .
O64 C66 C65 115.2(6) . .
N61 C67 C68 114.2(6) . .
N61 C67 H65 109.0 . .
C68 C67 H65 109.8 . .
N61 C67 H66 107.6 . .
C68 C67 H66 108.0 . .
H65 C67 H66 108.0 . .
N63 C68 C69 121.6(8) . .
N63 C68 C67 117.2(6) . .
C69 C68 C67 120.8(7) . .
C70 C69 C68 121.0(9) . .
C70 C69 H71 117.6 . .
C68 C69 H71 121.3 . .
C71 C70 C69 118.2(8) . .
C71 C70 H72 119.0 . .
C69 C70 H72 122.8 . .
C70 C71 C72 119.2(9) . .
C70 C71 H73 120.7 . .
C72 C71 H73 120.1 . .
N63 C72 C71 124.1(8) . .
N63 C72 H74 118.0 . .
C71 C72 H74 117.9 . .
N62 C73 C74 114.0(6) . .
N62 C73 H67 109.6 . .
C74 C73 H67 108.5 . .
N62 C73 H68 108.9 . .
C74 C73 H68 108.2 . .
H67 C73 H68 107.5 . .
N64 C74 C75 122.0(7) . .
N64 C74 C73 117.0(6) . .
C75 C74 C73 120.8(7) . .
C74 C75 C76 120.1(8) . .
C74 C75 H75 118.2 . .
C76 C75 H75 121.7 . .
C75 C76 C77 118.9(7) . .
C75 C76 H76 122.6 . .
C77 C76 H76 118.5 . .
C78 C77 C76 118.9(8) . .
C78 C77 H77 120.0 . .
C76 C77 H77 121.1 . .
N64 C78 C77 122.7(8) . .
N64 C78 H78 117.5 . .
C77 C78 H78 119.8 . .
C63 C79 H791 108.9 . .
C63 C79 H792 109.6 . .
H791 C79 H792 109.0 . .
C63 C79 H793 108.9 . .
H791 C79 H793 108.2 . .
H792 C79 H793 112.1 . .
C65 C80 H801 108.6 . .
C65 C80 H802 109.9 . .
H801 C80 H802 109.7 . .
C65 C80 H803 108.6 . .
H801 C80 H803 108.5 . .
H802 C80 H803 111.4 . .
N81 C81 C82 111.0(6) . .
N81 C81 H81 108.4 . .
C82 C81 H81 111.2 . .
N81 C81 H82 108.0 . .
C82 C81 H82 110.5 . .
H81 C81 H82 107.6 . .
N82 C82 C81 112.4(6) . .
N82 C82 H83 109.5 . .
C81 C82 H83 110.1 . .
N82 C82 H84 107.7 . .
C81 C82 H84 108.7 . .
H83 C82 H84 108.3 . .
N81 C83 C84 107.6(5) . .
N81 C83 C99 115.1(6) . .
C84 C83 C99 113.2(6) . .
N81 C83 H89 106.4 . .
C84 C83 H89 107.5 . .
C99 C83 H89 106.6 . .
O81 C84 O82 123.8(6) . .
O81 C84 C83 119.2(6) . .
O82 C84 C83 117.0(5) . .
N82 C85 C86 108.8(6) . .
N82 C85 C100 116.2(6) . .
C86 C85 C100 112.2(6) . .
N82 C85 H90 106.0 . .
C86 C85 H90 106.0 . .
C100 C85 H90 106.9 . .
O83 C86 O84 123.3(6) . .
O83 C86 C85 118.9(6) . .
O84 C86 C85 117.7(6) . .
C88 C87 N81 112.8(6) . .
C88 C87 H85 108.3 . .
N81 C87 H85 107.9 . .
C88 C87 H86 110.4 . .
N81 C87 H86 108.5 . .
H85 C87 H86 108.9 . .
N83 C88 C89 122.0(7) . .
N83 C88 C87 115.8(6) . .
C89 C88 C87 122.1(7) . .
C90 C89 C88 120.2(7) . .
C90 C89 H91 119.4 . .
C88 C89 H91 120.3 . .
C89 C90 C91 117.9(7) . .
C89 C90 H92 122.4 . .
C91 C90 H92 119.6 . .
C92 C91 C90 118.8(7) . .
C92 C91 H93 122.3 . .
C90 C91 H93 118.9 . .
N83 C92 C91 124.0(7) . .
N83 C92 H94 118.2 . .
C91 C92 H94 117.8 . .
N82 C93 C94 112.9(6) . .
N82 C93 H87 110.8 . .
C94 C93 H87 109.1 . .
N82 C93 H88 109.0 . .
C94 C93 H88 108.1 . .
H87 C93 H88 106.7 . .
N84 C94 C95 121.3(7) . .
N84 C94 C93 116.9(6) . .
C95 C94 C93 121.5(7) . .
C94 C95 C96 119.4(7) . .
C94 C95 H95 118.5 . .
C96 C95 H95 122.1 . .
C97 C96 C95 118.5(7) . .
C97 C96 H96 121.6 . .
C95 C96 H96 119.9 . .
C98 C97 C96 119.3(7) . .
C98 C97 H97 116.9 . .
C96 C97 H97 123.7 . .
C97 C98 N84 124.4(7) . .
C97 C98 H98 119.6 . .
N84 C98 H98 115.9 . .
C83 C99 H991 111.6 . .
C83 C99 H992 109.2 . .
H991 C99 H992 108.7 . .
C83 C99 H993 110.3 . .
H991 C99 H993 106.9 . .
H992 C99 H993 110.0 . .
C85 C100 H994 108.3 . .
C85 C100 H995 109.7 . .
H994 C100 H995 109.8 . .
C85 C100 H996 109.0 . .
H994 C100 H996 107.9 . .
H995 C100 H996 111.9 . .
N101 C101 C102 111.3(7) . .
N101 C101 H101 109.0 . .
C102 C101 H101 108.6 . .
N101 C101 H102 110.1 . .
C102 C101 H102 110.4 . .
H101 C101 H102 107.3 . .
N102 C102 C101 113.5(7) . .
N102 C102 H103 108.1 . .
C101 C102 H103 107.7 . .
N102 C102 H104 109.0 . .
C101 C102 H104 109.3 . .
H103 C102 H104 109.1 . .
N101 C103 C119 114.2(7) . .
N101 C103 C104 107.9(6) . .
C119 C103 C104 114.4(7) . .
N101 C103 H109 106.4 . .
C119 C103 H109 105.8 . .
C104 C103 H109 107.7 . .
O101 C104 O102 125.0(7) . .
O101 C104 C103 117.6(6) . .
O102 C104 C103 117.3(7) . .
N102 C105 C120 117.4(7) . .
N102 C105 C106 109.6(6) . .
C120 C105 C106 112.1(7) . .
N102 C105 H110 105.0 . .
C120 C105 H110 106.1 . .
C106 C105 H110 105.7 . .
O103 C106 O104 125.4(7) . .
O103 C106 C105 118.0(6) . .
O104 C106 C105 116.5(7) . .
N101 C107 C108 115.3(7) . .
N101 C107 H105 109.8 . .
C108 C107 H105 107.0 . .
N101 C107 H106 109.1 . .
C108 C107 H106 106.5 . .
H105 C107 H106 109.0 . .
N103 C108 C109 120.8(10) . .
N103 C108 C107 118.1(8) . .
C109 C108 C107 120.9(9) . .
C108 C109 C110 119.2(10) . .
C108 C109 H111 117.1 . .
C110 C109 H111 123.7 . .
C111 C110 C109 118.7(10) . .
C111 C110 H112 124.5 . .
C109 C110 H112 116.7 . .
C110 C111 C112 120.9(11) . .
C110 C111 H113 126.2 . .
C112 C111 H113 112.8 . .
N103 C112 C111 121.1(9) . .
N103 C112 H114 117.6 . .
C111 C112 H114 121.3 . .
C114 C113 N102 113.4(7) . .
C114 C113 H107 108.4 . .
N102 C113 H107 108.0 . .
C114 C113 H108 108.8 . .
N102 C113 H108 108.5 . .
H107 C113 H108 109.8 . .
N104 C114 C115 121.7(8) . .
N104 C114 C113 118.2(7) . .
C115 C114 C113 119.9(8) . .
C116 C115 C114 118.8(9) . .
C116 C115 H115 120.6 . .
C114 C115 H115 120.6 . .
C117 C116 C115 120.6(8) . .
C117 C116 H116 118.5 . .
C115 C116 H116 120.7 . .
C116 C117 C118 120.7(8) . .
C116 C117 H117 119.2 . .
C118 C117 H117 120.1 . .
N104 C118 C117 120.2(8) . .
N104 C118 H118 119.2 . .
C117 C118 H118 120.6 . .
C103 C119 H119 107.8 . .
C103 C119 H120 111.8 . .
H119 C119 H120 107.5 . .
C103 C119 H121 111.7 . .
H119 C119 H121 106.4 . .
H120 C119 H121 111.4 . .
C105 C120 H123 108.7 . .
C105 C120 H124 108.7 . .
H123 C120 H124 107.3 . .
C105 C120 H125 110.0 . .
H123 C120 H125 110.7 . .
H124 C120 H125 111.3 . .

loop_
_geom_bond_atom_site_label_1
_geom_bond_atom_site_label_2
_geom_bond_distance
_geom_bond_site_symmetry_2
La1 O2 2.518(5) .
La1 O5 2.542(5) .
La1 O4 2.557(4) .
La1 O6 2.563(5) .
La1 O7 2.654(5) .
La1 O8 2.667(5) .
La1 N1 2.785(5) .
La1 N2 2.787(6) .
La1 N3 2.842(6) .
La1 N4 2.852(6) .
La2 O24 2.533(4) .
La2 O22 2.548(4) .
La2 O26 2.554(5) .
La2 O25 2.568(5) .
La2 O27 2.630(5) .
La2 O28 2.633(4) .
La2 N21 2.788(6) .
La2 N22 2.789(6) .
La2 N23 2.860(6) .
La2 N24 2.861(6) .
La3 O1 2.492(5) .
La3 O42 2.492(4) .
La3 O44 2.502(4) .
La3 O45 2.601(5) .
La3 O61 2.644(5) .
La3 N44 2.728(5) .
La3 N41 2.783(6) .
La3 N43 2.800(5) .
La3 N42 2.810(5) .
La4 O62 2.496(5) .
La4 O64 2.500(4) .
La4 O21 2.506(5) 3_665
La4 O81 2.580(4) .
La4 O65 2.607(4) .
La4 N64 2.700(6) .
La4 N61 2.775(6) .
La4 N62 2.804(6) .
La4 N63 2.849(6) .
La4 O22 3.025(5) 3_665
La4 C24 3.134(7) 3_665
La5 O84 2.488(4) .
La5 O82 2.493(4) .
La5 O23 2.498(5) .
La5 O41 2.605(5) .
La5 O85 2.610(4) .
La5 N84 2.704(6) .
La5 N82 2.775(6) .
La5 N81 2.794(6) .
La5 N83 2.810(5) .
La6 O102 2.491(5) .
La6 O104 2.492(5) .
La6 O3 2.501(5) .
La6 O101 2.575(5) 2_655
La6 O105 2.610(5) .
La6 N104 2.696(6) .
La6 N102 2.802(7) .
La6 N101 2.806(6) .
La6 N103 2.832(6) .
La6 C6 3.134(8) .
O1 C4 1.251(8) .
O2 C4 1.266(8) .
O3 C6 1.254(9) .
O4 C6 1.241(9) .
O21 C24 1.246(8) .
O21 La4 2.506(5) 2_655
O22 C24 1.280(8) .
O22 La4 3.025(5) 2_655
O23 C26 1.258(8) .
O24 C26 1.267(8) .
O41 C44 1.224(8) .
O42 C44 1.287(8) .
O43 C46 1.240(8) .
O44 C46 1.259(8) .
O61 C64 1.224(8) .
O62 C64 1.277(8) .
O63 C66 1.214(8) .
O64 C66 1.254(8) .
O81 C84 1.244(8) .
O82 C84 1.285(8) .
O83 C86 1.253(8) .
O84 C86 1.277(8) .
O101 C104 1.243(9) .
O101 La6 2.575(5) 3_665
O102 C104 1.272(8) .
O103 C106 1.226(9) .
O104 C106 1.275(9) .
O804 O810 1.19(3) .
O807 O808 1.52(3) .
O813 O814 1.21(3) .
O815 O816 1.33(2) .
N1 C7 1.481(9) .
N1 C3 1.500(9) .
N1 C1 1.503(9) .
N2 C2 1.490(10) .
N2 C5 1.504(10) .
N2 C13 1.506(10) .
N3 C8 1.339(9) .
N3 C12 1.374(9) .
N4 C18 1.347(10) .
N4 C14 1.364(11) .
N21 C23 1.474(9) .
N21 C21 1.484(9) .
N21 C27 1.498(10) .
N22 C22 1.496(9) .
N22 C33 1.497(9) .
N22 C25 1.499(8) .
N23 C32 1.331(9) .
N23 C28 1.340(10) .
N24 C34 1.326(9) .
N24 C38 1.374(9) .
N41 C47 1.476(8) .
N41 C41 1.488(9) .
N41 C43 1.498(9) .
N42 C53 1.480(10) .
N42 C45 1.499(8) .
N42 C42 1.507(9) .
N43 C52 1.318(8) .
N43 C48 1.361(9) .
N44 C54 1.321(9) .
N44 C58 1.369(9) .
N61 C67 1.464(9) .
N61 C63 1.503(8) .
N61 C61 1.521(9) .
N62 C65 1.469(10) .
N62 C73 1.482(9) .
N62 C62 1.488(8) .
N63 C68 1.329(9) .
N63 C72 1.342(10) .
N64 C74 1.356(10) .
N64 C78 1.358(10) .
N81 C81 1.485(9) .
N81 C83 1.488(9) .
N81 C87 1.496(8) .
N82 C93 1.466(9) .
N82 C82 1.478(9) .
N82 C85 1.510(9) .
N83 C92 1.337(9) .
N83 C88 1.369(9) .
N84 C98 1.359(9) .
N84 C94 1.362(9) .
N101 C107 1.461(11) .
N101 C101 1.486(12) .
N101 C103 1.506(11) .
N102 C105 1.455(10) .
N102 C102 1.495(10) .
N102 C113 1.530(10) .
N103 C112 1.338(12) .
N103 C108 1.358(11) .
N104 C114 1.358(11) .
N104 C118 1.385(11) .
C1 C2 1.493(11) .
C1 H1 0.9754 .
C1 H2 0.9421 .
C2 H3 0.9609 .
C2 H4 0.9448 .
C3 C4 1.527(9) .
C3 C19 1.552(9) .
C3 H9 0.9738 .
C5 C6 1.545(11) .
C5 C20 1.547(12) .
C5 H10 0.9744 .
C7 C8 1.516(10) .
C7 H5 0.9705 .
C7 H6 0.9687 .
C8 C9 1.385(11) .
C9 C10 1.373(13) .
C9 H11 0.9485 .
C10 C11 1.384(13) .
C10 H12 0.9551 .
C11 C12 1.375(11) .
C11 H13 0.9552 .
C12 H14 0.9575 .
C13 C14 1.490(12) .
C13 H7 0.9712 .
C13 H8 0.9382 .
C14 C15 1.417(11) .
C15 C16 1.407(16) .
C15 H15 1.0023 .
C16 C17 1.352(16) .
C16 H16 0.9630 .
C17 C18 1.390(13) .
C17 H17 0.9448 .
C18 H18 0.9571 .
C19 H191 0.9753 .
C19 H192 0.9891 .
C19 H193 0.9745 .
C20 H201 0.9941 .
C20 H202 0.9540 .
C20 H203 0.9513 .
C21 C22 1.512(10) .
C21 H21 0.9752 .
C21 H22 0.9360 .
C22 H23 0.9643 .
C22 H24 0.9595 .
C23 C24 1.532(10) .
C23 C39 1.558(11) .
C23 H29 0.9743 .
C24 La4 3.134(7) 2_655
C25 C40 1.514(9) .
C25 C26 1.523(9) .
C25 H30 0.9926 .
C27 C28 1.535(12) .
C27 H25 0.9616 .
C27 H26 0.9643 .
C28 C29 1.378(11) .
C29 C30 1.430(14) .
C29 H31 0.9613 .
C30 C31 1.373(14) .
C30 H32 0.9503 .
C31 C32 1.384(11) .
C31 H33 0.9688 .
C32 H34 0.9373 .
C33 C34 1.504(11) .
C33 H27 0.9656 .
C33 H28 0.9344 .
C34 C35 1.397(10) .
C35 C36 1.407(13) .
C35 H35 0.9883 .
C36 C37 1.388(13) .
C36 H36 0.9569 .
C37 C38 1.380(12) .
C37 H37 0.9407 .
C38 H38 0.9314 .
C39 H391 0.9536 .
C39 H392 0.9485 .
C39 H393 0.9700 .
C40 H401 0.9684 .
C40 H402 0.9498 .
C40 H403 0.9793 .
C41 C42 1.497(11) .
C41 H41 0.9588 .
C41 H42 0.9442 .
C42 H43 0.9439 .
C42 H44 0.9785 .
C43 C59 1.538(10) .
C43 C44 1.537(9) .
C43 H49 0.9318 .
C45 C46 1.516(10) .
C45 C60 1.533(10) .
C45 H50 0.9881 .
C47 C48 1.533(10) .
C47 H45 0.9462 .
C47 H46 0.9490 .
C48 C49 1.363(9) .
C49 C50 1.389(10) .
C49 H51 0.9443 .
C50 C51 1.357(11) .
C50 H52 0.9399 .
C51 C52 1.402(10) .
C51 H53 0.9462 .
C52 H54 0.9454 .
C53 C54 1.485(11) .
C53 H47 0.9841 .
C53 H48 0.9731 .
C54 C55 1.396(11) .
C55 C56 1.377(12) .
C55 H55 0.9455 .
C56 C57 1.321(12) .
C56 H56 0.9491 .
C57 C58 1.397(11) .
C57 H57 0.9549 .
C58 H58 0.9564 .
C59 H591 0.9492 .
C59 H592 0.9526 .
C59 H593 0.9618 .
C60 H601 0.9575 .
C60 H602 0.9605 .
C60 H603 0.9310 .
C61 C62 1.494(10) .
C61 H61 0.9688 .
C61 H62 0.9586 .
C62 H63 0.9777 .
C62 H64 0.9341 .
C63 C64 1.532(9) .
C63 C79 1.536(10) .
C63 H69 0.9610 .
C65 C80 1.552(10) .
C65 C66 1.576(9) .
C65 H70 0.9600 .
C67 C68 1.507(12) .
C67 H65 0.9509 .
C67 H66 0.9663 .
C68 C69 1.389(11) .
C69 C70 1.355(15) .
C69 H71 0.9645 .
C70 C71 1.326(15) .
C70 H72 0.9451 .
C71 C72 1.383(11) .
C71 H73 0.9425 .
C72 H74 0.9825 .
C73 C74 1.502(11) .
C73 H67 0.9530 .
C73 H68 0.9708 .
C74 C75 1.367(10) .
C75 C76 1.372(12) .
C75 H75 0.9877 .
C76 C77 1.376(13) .
C76 H76 0.9493 .
C77 C78 1.374(11) .
C77 H77 0.9422 .
C78 H78 0.9320 .
C79 H791 0.9514 .
C79 H792 0.9488 .
C79 H793 0.9633 .
C80 H801 0.9542 .
C80 H802 0.9499 .
C80 H803 0.9572 .
C81 C82 1.529(11) .
C81 H81 0.9618 .
C81 H82 0.9603 .
C82 H83 0.9459 .
C82 H84 0.9678 .
C83 C84 1.529(9) .
C83 C99 1.538(10) .
C83 H89 0.9557 .
C85 C86 1.511(10) .
C85 C100 1.545(10) .
C85 H90 0.9657 .
C87 C88 1.487(11) .
C87 H85 0.9657 .
C87 H86 0.9404 .
C88 C89 1.387(10) .
C89 C90 1.382(12) .
C89 H91 0.9598 .
C90 C91 1.398(12) .
C90 H92 0.9523 .
C91 C92 1.385(9) .
C91 H93 0.9313 .
C92 H94 0.9646 .
C93 C94 1.481(10) .
C93 H87 0.9450 .
C93 H88 0.9880 .
C94 C95 1.380(11) .
C95 C96 1.407(12) .
C95 H95 0.9520 .
C96 C97 1.373(12) .
C96 H96 0.9711 .
C97 C98 1.338(11) .
C97 H97 0.9874 .
C98 H98 0.9623 .
C99 H991 0.9537 .
C99 H992 0.9458 .
C99 H993 0.9774 .
C100 H994 0.9589 .
C100 H995 0.9431 .
C100 H996 0.9596 .
C101 C102 1.497(12) .
C101 H101 0.9732 .
C101 H102 0.9530 .
C102 H103 0.9722 .
C102 H104 0.9314 .
C103 C119 1.510(11) .
C103 C104 1.540(10) .
C103 H109 0.9510 .
C105 C120 1.527(11) .
C105 C106 1.543(10) .
C105 H110 0.9753 .
C107 C108 1.466(15) .
C107 H105 0.9603 .
C107 H106 0.9455 .
C108 C109 1.363(13) .
C109 C110 1.401(19) .
C109 H111 0.9676 .
C110 C111 1.322(17) .
C110 H112 1.0143 .
C111 C112 1.370(13) .
C111 H113 1.0101 .
C112 H114 0.9377 .
C113 C114 1.468(13) .
C113 H107 0.9556 .
C113 H108 0.9407 .
C114 C115 1.388(11) .
C115 C116 1.382(15) .
C115 H115 0.9705 .
C116 C117 1.326(15) .
C116 H116 0.9925 .
C117 C118 1.393(12) .
C117 H117 0.9708 .
C118 H118 0.9782 .
C119 H119 0.9916 .
C119 H120 0.9322 .
C119 H121 0.9457 .
C120 H123 0.9659 .
C120 H124 0.9598 .
C120 H125 0.9189 .
